data_7713359
loop_
_publ_author_name
'Qu, Yi-Ping'
'Huang, Xin-Da'
'Xu, Kui'
'Bao, Song-Song'
'Zheng, Li-Min'

_publ_section_title
;
 Octahedral lanthanide clusters containing a central PO43- anion:
 structures, luminescent, magnetic and relaxometric properties
;
_journal_name_full 'Dalton Transactions'
_journal_paper_doi 10.1039/D3DT01542D
_journal_year 2023
_chemical_formula_moiety 'C130 H114 Nd6 N6 O34 P9 [+ solvent]'
_chemical_formula_sum 'C130 H114 N6 Nd6 O34 P9'
_chemical_formula_weight 3448.44
_space_group_crystal_system triclinic
_space_group_IT_number 2
_space_group_name_Hall '-P 1'
_space_group_name_H-M_alt 'P -1'
_atom_sites_solution_hydrogens mixed
_audit_creation_method SHELXL-2018/3
_audit_update_record
;
2023-05-17 deposited with the CCDC.	2023-07-04 downloaded from the CCDC.
;
_cell_angle_alpha 86.930(9)
_cell_angle_beta 76.805(9)
_cell_angle_gamma 89.921(8)
_cell_formula_units_Z 2
_cell_length_a 15.409(4)
_cell_length_b 15.452(4)
_cell_length_c 30.223(8)
_cell_measurement_reflns_used 9766
_cell_measurement_temperature 193(2)
_cell_measurement_theta_max 27.353
_cell_measurement_theta_min 2.153
_cell_volume 6996(3)
_computing_cell_refinement 'APEX 3'
_computing_data_collection 'APEX 3'
_computing_data_reduction "'APEX 3"
_computing_molecular_graphics SHELXTL
_computing_publication_material SHELXTL
_computing_structure_refinement 'SHELXL-2018/3 (Sheldrick, 2018)'
_computing_structure_solution 'SHELXT 2014/5 (Sheldrick, 2014)'
_diffrn_ambient_temperature 193(2)
_diffrn_detector_area_resol_mean 4K
_diffrn_measured_fraction_theta_full 0.989
_diffrn_measured_fraction_theta_max 0.971
_diffrn_measurement_device_type 'Bruker D8 with TXS'
_diffrn_measurement_method CCD
_diffrn_radiation_type MoK\a
_diffrn_radiation_wavelength 0.71073
_diffrn_reflns_av_R_equivalents 0.0538
_diffrn_reflns_av_unetI/netI 0.0758
_diffrn_reflns_Laue_measured_fraction_full 0.989
_diffrn_reflns_Laue_measured_fraction_max 0.971
_diffrn_reflns_limit_h_max 19
_diffrn_reflns_limit_h_min -19
_diffrn_reflns_limit_k_max 20
_diffrn_reflns_limit_k_min -19
_diffrn_reflns_limit_l_max 31
_diffrn_reflns_limit_l_min -38
_diffrn_reflns_number 62865
_diffrn_reflns_point_group_measured_fraction_full 0.989
_diffrn_reflns_point_group_measured_fraction_max 0.971
_diffrn_reflns_theta_full 25.242
_diffrn_reflns_theta_max 27.521
_diffrn_reflns_theta_min 1.966
_exptl_absorpt_coefficient_mu 2.364
_exptl_absorpt_correction_T_max 0.7506
_exptl_absorpt_correction_T_min 0.6260
_exptl_absorpt_correction_type multi-scan
_exptl_absorpt_process_details
;
 SADABS 2016/2: Krause, L., Herbst-Irmer, R., Sheldrick G.M. & Stalke D.,
 J. Appl. Cryst. 48 (2015) 3-10
;
_exptl_crystal_colour 'light yellow'
_exptl_crystal_density_diffrn 1.637
_exptl_crystal_description block
_exptl_crystal_F_000 3406
_exptl_crystal_size_max 0.120
_exptl_crystal_size_mid 0.100
_exptl_crystal_size_min 0.100
_refine_diff_density_max 3.554
_refine_diff_density_min -2.089
_refine_diff_density_rms 0.154
_refine_ls_extinction_method none
_refine_ls_goodness_of_fit_ref 1.030
_refine_ls_hydrogen_treatment constr
_refine_ls_matrix_type full
_refine_ls_number_parameters 1658
_refine_ls_number_reflns 31249
_refine_ls_number_restraints 68
_refine_ls_restrained_S_all 1.033
_refine_ls_R_factor_all 0.0674
_refine_ls_R_factor_gt 0.0529
_refine_ls_shift/su_max 0.001
_refine_ls_shift/su_mean 0.000
_refine_ls_structure_factor_coef Fsqd
_refine_ls_weighting_details 'w=1/[\s^2^(Fo^2^)+(0.0327P)^2^+38.1037P] where P=(Fo^2^+2Fc^2^)/3'
_refine_ls_weighting_scheme calc
_refine_ls_wR_factor_gt 0.1260
_refine_ls_wR_factor_ref 0.1361
_reflns_Friedel_coverage 0.000
_reflns_number_gt 25077
_reflns_number_total 31249
_reflns_threshold_expression 'I > 2\s(I)'
_cod_data_source_file d3dt01542d2.cif
_cod_data_source_block 1
_cod_database_code 7713359
_shelx_shelxl_version_number 2018/3
_shelx_space_group_comment
;
The symmetry employed for this shelxl refinement is uniquely defined
by the following loop, which should always be used as a source of
symmetry information in preference to the above space-group names.
They are only intended as comments.
;
_shelx_estimated_absorpt_t_min 0.765
_shelx_estimated_absorpt_t_max 0.798
_platon_squeeze_void_probe_radius 1.20

loop_
_space_group_symop_operation_xyz
'x, y, z'
'-x, -y, -z'

loop_
_atom_site_label
_atom_site_type_symbol
_atom_site_fract_x
_atom_site_fract_y
_atom_site_fract_z
_atom_site_U_iso_or_equiv
_atom_site_adp_type
_atom_site_occupancy
_atom_site_site_symmetry_order
_atom_site_calc_flag
_atom_site_refinement_flags_posn
_atom_site_refinement_flags_adp
_atom_site_refinement_flags_occupancy
_atom_site_disorder_assembly
_atom_site_disorder_group
Nd1 Nd 0.51163(2) 0.63881(2) 0.14354(2) 0.02392(7) Uani 1 1 d . . . . .
Nd2 Nd 0.46960(2) 0.39005(2) 0.24019(2) 0.02890(8) Uani 1 1 d D . . . .
Nd3 Nd 0.39828(2) 0.60122(2) 0.35962(2) 0.02256(7) Uani 1 1 d . . . . .
Nd4 Nd 0.44586(2) 0.84575(2) 0.24935(2) 0.02872(8) Uani 1 1 d D . . . .
Nd5 Nd 0.68326(2) 0.62455(2) 0.26348(2) 0.02764(8) Uani 1 1 d . . . . .
Nd6 Nd 0.22694(2) 0.61185(2) 0.25336(2) 0.02274(7) Uani 1 1 d . . . . .
P1 P 0.67038(10) 0.48015(10) 0.16903(6) 0.0264(3) Uani 1 1 d . . . . .
P2 P 0.34486(11) 0.47293(12) 0.15955(6) 0.0320(4) Uani 1 1 d . . . . .
P3 P 0.57146(12) 0.45008(11) 0.33836(6) 0.0335(4) Uani 1 1 d . . . . .
P4 P 0.26336(10) 0.43276(10) 0.32822(6) 0.0260(3) Uani 1 1 d . . . . .
P5 P 0.56173(11) 0.77296(10) 0.34116(6) 0.0296(3) Uani 1 1 d . . . . .
P6 P 0.24144(10) 0.75866(11) 0.33563(6) 0.0289(3) Uani 1 1 d . . . . .
P7 P 0.64700(11) 0.79738(11) 0.17290(6) 0.0311(3) Uani 1 1 d . . . . .
P8 P 0.32324(10) 0.78729(11) 0.16746(6) 0.0293(3) Uani 1 1 d . . . . .
P9 P 0.45569(9) 0.61854(9) 0.25160(5) 0.0205(3) Uani 1 1 d . . . . .
O1 O 0.6299(3) 0.5432(3) 0.13808(15) 0.0311(9) Uani 1 1 d . . . . .
O2 O 0.6076(3) 0.4048(3) 0.18855(16) 0.0333(10) Uani 1 1 d . . . . .
O3 O 0.7011(3) 0.5250(3) 0.20678(15) 0.0317(9) Uani 1 1 d . . . . .
O4 O 0.4171(3) 0.5301(4) 0.12901(17) 0.0469(13) Uani 1 1 d . . . . .
O5 O 0.3860(3) 0.3991(3) 0.18362(17) 0.0405(11) Uani 1 1 d . . . . .
O6 O 0.2795(3) 0.5251(3) 0.19372(16) 0.0391(11) Uani 1 1 d . . . . .
O7 O 0.5287(3) 0.4155(3) 0.30194(18) 0.0456(13) Uani 1 1 d . . . . .
O8 O 0.5032(3) 0.4980(3) 0.37336(17) 0.0437(12) Uani 1 1 d . . . . .
O9 O 0.6538(3) 0.5056(3) 0.31731(18) 0.0410(12) Uani 1 1 d . . . . .
O10 O 0.3307(3) 0.3871(3) 0.29248(16) 0.0340(10) Uani 1 1 d . . . . .
O11 O 0.3048(3) 0.4819(3) 0.36020(16) 0.0322(10) Uani 1 1 d . . . . .
O12 O 0.2020(3) 0.4922(3) 0.30640(17) 0.0337(10) Uani 1 1 d . . . . .
O13 O 0.4907(3) 0.7127(3) 0.37055(16) 0.0341(10) Uani 1 1 d . . . . .
O14 O 0.5247(3) 0.8294(3) 0.30578(16) 0.0345(10) Uani 1 1 d . . . . .
O15 O 0.6454(3) 0.7265(3) 0.31808(16) 0.0374(11) Uani 1 1 d . . . . .
O16 O 0.2734(4) 0.6972(3) 0.36950(17) 0.0472(13) Uani 1 1 d . . . . .
O17 O 0.3197(3) 0.8059(4) 0.30321(18) 0.0460(13) Uani 1 1 d . . . . .
O18 O 0.1827(3) 0.7113(3) 0.31051(16) 0.0326(10) Uani 1 1 d . . . . .
O19 O 0.6125(3) 0.7595(3) 0.13462(17) 0.0438(12) Uani 1 1 d . . . . .
O20 O 0.5821(3) 0.8640(3) 0.19617(17) 0.0362(10) Uani 1 1 d . . . . .
O21 O 0.6666(3) 0.7254(3) 0.20616(18) 0.0428(12) Uani 1 1 d . . . . .
O22 O 0.3947(3) 0.7354(3) 0.13733(16) 0.0350(10) Uani 1 1 d . . . . .
O23 O 0.3650(3) 0.8550(3) 0.19139(19) 0.0440(12) Uani 1 1 d . . . . .
O24 O 0.2548(3) 0.7318(3) 0.20118(15) 0.0347(10) Uani 1 1 d . . . . .
O25 O 0.4766(3) 0.5451(2) 0.21880(14) 0.0245(8) Uani 1 1 d . . . . .
O26 O 0.5180(3) 0.6186(3) 0.28435(14) 0.0273(9) Uani 1 1 d . . . . .
O27 O 0.3611(3) 0.6084(3) 0.28196(14) 0.0252(8) Uani 1 1 d . . . . .
O28 O 0.4632(3) 0.7024(3) 0.22073(14) 0.0272(9) Uani 1 1 d . . . . .
O29 O 0.5370(3) 0.6726(4) 0.06092(17) 0.0497(13) Uani 1 1 d . . . . .
O30 O 0.5035(9) 0.2478(6) 0.2663(5) 0.051(4) Uiso 0.5 1 d D . P A 1
C116 C 0.5207(7) 0.1921(7) 0.2920(4) 0.025(2) Uiso 0.5 1 d D . P A 1
H11R H 0.496058 0.204278 0.323584 0.030 Uiso 0.5 1 d R U P A 1
N2 N 0.5676(7) 0.1194(6) 0.2833(3) 0.023(2) Uiso 0.5 1 d D . P A 1
C117 C 0.6125(8) 0.0990(8) 0.2383(4) 0.033(3) Uiso 0.5 1 d D . P A 1
H11A H 0.642600 0.043311 0.239494 0.050 Uiso 0.5 1 calc R U P A 1
H11B H 0.569095 0.095342 0.219324 0.050 Uiso 0.5 1 calc R U P A 1
H11C H 0.656681 0.144487 0.225348 0.050 Uiso 0.5 1 calc R U P A 1
C118 C 0.5735(9) 0.0583(8) 0.3203(4) 0.032(3) Uiso 0.5 1 d D . P A 1
H11D H 0.609850 0.009080 0.308320 0.048 Uiso 0.5 1 calc R U P A 1
H11E H 0.601047 0.086777 0.341963 0.048 Uiso 0.5 1 calc R U P A 1
H11F H 0.513549 0.037735 0.335746 0.048 Uiso 0.5 1 calc R U P A 1
O30' O 0.5014(9) 0.2412(5) 0.2521(5) 0.048(3) Uiso 0.5 1 d D . P A 2
C131 C 0.5420(12) 0.1768(10) 0.2562(6) 0.065(5) Uiso 0.5 1 d D . P A 2
H13Q H 0.568301 0.152327 0.227341 0.078 Uiso 0.5 1 d R U P A 2
N2' N 0.5474(11) 0.1318(10) 0.2943(5) 0.053(4) Uiso 0.5 1 d D . P A 2
C132 C 0.5928(17) 0.0510(14) 0.2957(9) 0.105(9) Uiso 0.5 1 d D . P A 2
H13A H 0.587616 0.030394 0.327418 0.158 Uiso 0.5 1 calc R U P A 2
H13B H 0.565816 0.008154 0.279962 0.158 Uiso 0.5 1 calc R U P A 2
H13C H 0.655822 0.059152 0.280573 0.158 Uiso 0.5 1 calc R U P A 2
C133 C 0.4978(19) 0.1612(18) 0.3371(8) 0.129(11) Uiso 0.5 1 d D . P A 2
H13D H 0.508081 0.122165 0.361967 0.194 Uiso 0.5 1 calc R U P A 2
H13E H 0.517524 0.219982 0.341070 0.194 Uiso 0.5 1 calc R U P A 2
H13F H 0.434138 0.161520 0.337300 0.194 Uiso 0.5 1 calc R U P A 2
O31 O 0.3333(4) 0.5754(3) 0.44215(16) 0.0438(12) Uani 1 1 d . . . . .
O32 O 0.4211(9) 0.9974(5) 0.2550(4) 0.041(3) Uiso 0.5 1 d D . P B 1
C122 C 0.3792(8) 1.0636(8) 0.2531(4) 0.030(3) Uiso 0.5 1 d D . P B 1
H12Y H 0.395110 1.096907 0.224157 0.036 Uiso 0.5 1 d R U P B 1
N4 N 0.3279(10) 1.1035(8) 0.2838(5) 0.037(4) Uiso 0.5 1 d D . P B 1
C123 C 0.2838(11) 1.1866(9) 0.2789(6) 0.051(4) Uiso 0.5 1 d D . P B 1
H12A H 0.247953 1.201761 0.308539 0.077 Uiso 0.5 1 calc R U P B 1
H12B H 0.328958 1.231917 0.267240 0.077 Uiso 0.5 1 calc R U P B 1
H12C H 0.245063 1.181712 0.257488 0.077 Uiso 0.5 1 calc R U P B 1
C124 C 0.3129(12) 1.0698(11) 0.3319(5) 0.056(4) Uiso 0.5 1 d D . P B 1
H12D H 0.271716 1.107876 0.351368 0.083 Uiso 0.5 1 calc R U P B 1
H12E H 0.287225 1.011221 0.334860 0.083 Uiso 0.5 1 calc R U P B 1
H12F H 0.369794 1.068138 0.341191 0.083 Uiso 0.5 1 calc R U P B 1
O32' O 0.3938(11) 0.9905(6) 0.2610(6) 0.069(5) Uiso 0.5 1 d D . P B 2
C134 C 0.3470(15) 1.0270(13) 0.2921(7) 0.093(7) Uiso 0.5 1 d D . P B 2
H13R H 0.330800 0.994521 0.321251 0.112 Uiso 0.5 1 d R U P B 2
N4' N 0.3123(13) 1.1014(10) 0.2947(6) 0.060(6) Uiso 0.5 1 d D . P B 2
C135 C 0.3081(19) 1.1557(18) 0.2535(7) 0.109(9) Uiso 0.5 1 d D . P B 2
H13G H 0.264482 1.201803 0.261641 0.164 Uiso 0.5 1 calc R U P B 2
H13H H 0.290022 1.119757 0.231307 0.164 Uiso 0.5 1 calc R U P B 2
H13I H 0.366867 1.181592 0.240141 0.164 Uiso 0.5 1 calc R U P B 2
C136 C 0.265(2) 1.141(2) 0.3369(7) 0.131(11) Uiso 0.5 1 d D . P B 2
H13J H 0.244798 1.198718 0.329444 0.197 Uiso 0.5 1 calc R U P B 2
H13K H 0.213552 1.104434 0.351874 0.197 Uiso 0.5 1 calc R U P B 2
H13L H 0.305617 1.145253 0.357429 0.197 Uiso 0.5 1 calc R U P B 2
O33 O 0.8353(3) 0.6773(4) 0.2410(2) 0.0613(17) Uani 1 1 d . . . . .
O34 O 0.0768(3) 0.5894(3) 0.24901(18) 0.0429(12) Uani 1 1 d . . . . .
N1 N 0.5011(6) 0.7320(7) -0.0028(3) 0.090(3) Uani 1 1 d . U . . .
N3 N 0.2748(7) 0.5004(5) 0.5085(3) 0.087(3) Uani 1 1 d . U . . .
N5 N 0.9633(4) 0.7532(4) 0.2214(2) 0.0419(14) Uani 1 1 d . . . . .
N6 N -0.0106(4) 0.5152(4) 0.2131(2) 0.0412(14) Uani 1 1 d . . . . .
C1 C 0.7723(4) 0.4397(4) 0.1308(2) 0.0310(14) Uani 1 1 d . . . . .
C2 C 0.7895(5) 0.3514(5) 0.1225(3) 0.0399(16) Uani 1 1 d . . . . .
C3 C 0.7315(6) 0.2803(6) 0.1431(3) 0.064(2) Uani 1 1 d . . . . .
H3A H 0.676204 0.292384 0.163139 0.076 Uiso 1 1 calc R U . . .
C4 C 0.7529(8) 0.1975(6) 0.1349(4) 0.087(4) Uani 1 1 d . . . . .
H4A H 0.714977 0.152274 0.151102 0.104 Uiso 1 1 calc R U . . .
C5 C 0.8323(7) 0.1759(6) 0.1021(3) 0.066(3) Uani 1 1 d . . . . .
H5A H 0.845050 0.117491 0.094944 0.079 Uiso 1 1 calc R U . . .
C6 C 0.8870(6) 0.2393(6) 0.0823(3) 0.060(2) Uani 1 1 d . . . . .
H6A H 0.940476 0.224520 0.061631 0.072 Uiso 1 1 calc R U . . .
C7 C 0.8709(5) 0.3275(5) 0.0900(2) 0.0451(19) Uani 1 1 d . . . . .
C8 C 0.9289(5) 0.3910(6) 0.0684(2) 0.049(2) Uani 1 1 d . . . . .
H8A H 0.980195 0.374629 0.046632 0.058 Uiso 1 1 calc R U . . .
C9 C 0.9175(4) 0.4775(5) 0.0764(2) 0.0413(17) Uani 1 1 d . . . . .
C10 C 0.9820(5) 0.5414(6) 0.0549(2) 0.049(2) Uani 1 1 d . . . . .
H10A H 1.035087 0.523905 0.034733 0.059 Uiso 1 1 calc R U . . .
C11 C 0.9693(5) 0.6258(6) 0.0624(3) 0.052(2) Uani 1 1 d . . . . .
H11G H 1.012648 0.667307 0.046971 0.063 Uiso 1 1 calc R U . . .
C12 C 0.8909(5) 0.6536(5) 0.0934(3) 0.0440(17) Uani 1 1 d . . . . .
H12G H 0.882825 0.713298 0.098995 0.053 Uiso 1 1 calc R U . . .
C13 C 0.8270(4) 0.5932(5) 0.1152(2) 0.0384(16) Uani 1 1 d . . . . .
H13M H 0.775166 0.612620 0.135577 0.046 Uiso 1 1 calc R U . . .
C14 C 0.8361(4) 0.5022(5) 0.1081(2) 0.0331(14) Uani 1 1 d . . . . .
C15 C 0.2773(4) 0.4199(5) 0.1250(2) 0.0355(15) Uani 1 1 d . . . . .
C16 C 0.2054(4) 0.3669(4) 0.1501(3) 0.0396(16) Uani 1 1 d . . . . .
C17 C 0.1879(4) 0.3449(5) 0.1979(3) 0.0435(17) Uani 1 1 d . . . . .
H17A H 0.226599 0.367979 0.214812 0.052 Uiso 1 1 calc R U . . .
C18 C 0.1180(5) 0.2919(5) 0.2210(4) 0.060(2) Uani 1 1 d . . . . .
H18A H 0.109717 0.277892 0.252738 0.072 Uiso 1 1 calc R U . . .
C19 C 0.0586(6) 0.2589(6) 0.1958(4) 0.075(3) Uani 1 1 d . . . . .
H19A H 0.009572 0.223253 0.211072 0.090 Uiso 1 1 calc R U . . .
C20 C 0.0711(5) 0.2776(5) 0.1502(4) 0.062(3) Uani 1 1 d . . . . .
H20A H 0.030700 0.254243 0.134328 0.075 Uiso 1 1 calc R U . . .
C21 C 0.1430(5) 0.3312(5) 0.1256(3) 0.0465(19) Uani 1 1 d . . . . .
C22 C 0.1559(5) 0.3502(5) 0.0794(3) 0.051(2) Uani 1 1 d . . . . .
H22A H 0.113916 0.327740 0.064211 0.061 Uiso 1 1 calc R U . . .
C23 C 0.2263(5) 0.4003(6) 0.0537(3) 0.050(2) Uani 1 1 d . . . . .
C24 C 0.2362(6) 0.4190(7) 0.0058(3) 0.068(3) Uani 1 1 d . . . . .
H24A H 0.191729 0.399051 -0.008571 0.082 Uiso 1 1 calc R U . . .
C25 C 0.3064(7) 0.4638(9) -0.0192(3) 0.088(4) Uani 1 1 d . . . . .
H25A H 0.312228 0.474506 -0.051003 0.105 Uiso 1 1 calc R U . . .
C26 C 0.3723(6) 0.4953(8) 0.0025(3) 0.079(3) Uani 1 1 d . . . . .
H26A H 0.422998 0.525720 -0.015362 0.094 Uiso 1 1 calc R U . . .
C27 C 0.3642(5) 0.4827(6) 0.0485(3) 0.058(2) Uani 1 1 d . . . . .
H27A H 0.408846 0.505495 0.061845 0.070 Uiso 1 1 calc R U . . .
C28 C 0.2902(4) 0.4361(5) 0.0770(2) 0.0415(17) Uani 1 1 d . . . . .
C29 C 0.6159(4) 0.3553(4) 0.3658(2) 0.0340(15) Uani 1 1 d . . . . .
C30 C 0.5937(5) 0.3350(4) 0.4140(3) 0.0396(16) Uani 1 1 d . . . . .
C31 C 0.5426(6) 0.3874(5) 0.4468(3) 0.052(2) Uani 1 1 d . . . . .
H31A H 0.520602 0.440681 0.436809 0.062 Uiso 1 1 calc R U . . .
C32 C 0.5229(7) 0.3643(6) 0.4932(3) 0.064(2) Uani 1 1 d . . . . .
H32A H 0.490181 0.402663 0.514226 0.077 Uiso 1 1 calc R U . . .
C33 C 0.5521(7) 0.2828(6) 0.5094(3) 0.067(3) Uani 1 1 d . . . . .
H33A H 0.536175 0.265800 0.540860 0.080 Uiso 1 1 calc R U . . .
C34 C 0.6015(6) 0.2312(5) 0.4799(3) 0.056(2) Uani 1 1 d . . . . .
H34A H 0.620689 0.177359 0.490823 0.068 Uiso 1 1 calc R U . . .
C35 C 0.6270(5) 0.2549(4) 0.4314(3) 0.0452(19) Uani 1 1 d . . . . .
C36 C 0.6835(5) 0.2039(5) 0.4012(3) 0.052(2) Uani 1 1 d . . . . .
H36A H 0.705126 0.152305 0.413153 0.062 Uiso 1 1 calc R U . . .
C37 C 0.7106(5) 0.2231(5) 0.3546(3) 0.0464(19) Uani 1 1 d . . . . .
C38 C 0.7710(5) 0.1727(5) 0.3252(4) 0.061(3) Uani 1 1 d . . . . .
H38A H 0.793025 0.121356 0.337379 0.073 Uiso 1 1 calc R U . . .
C39 C 0.7996(6) 0.1942(5) 0.2800(4) 0.066(3) Uani 1 1 d . . . . .
H39A H 0.841505 0.158761 0.261213 0.079 Uiso 1 1 calc R U . . .
C40 C 0.7667(5) 0.2696(5) 0.2610(3) 0.054(2) Uani 1 1 d . . . . .
H40A H 0.785704 0.284047 0.229280 0.064 Uiso 1 1 calc R U . . .
C41 C 0.7074(4) 0.3220(5) 0.2880(3) 0.0423(17) Uani 1 1 d . . . . .
H41A H 0.686121 0.372435 0.274666 0.051 Uiso 1 1 calc R U . . .
C42 C 0.6771(4) 0.3019(4) 0.3360(3) 0.0375(16) Uani 1 1 d . . . . .
C43 C 0.1928(4) 0.3514(4) 0.3660(2) 0.0305(13) Uani 1 1 d . . . . .
C44 C 0.2277(5) 0.3067(4) 0.4007(3) 0.0377(15) Uani 1 1 d . . . . .
C45 C 0.3213(5) 0.3080(5) 0.4013(3) 0.0463(19) Uani 1 1 d . . . . .
H45A H 0.362196 0.338918 0.377419 0.056 Uiso 1 1 calc R U . . .
C46 C 0.3526(7) 0.2657(5) 0.4357(3) 0.062(2) Uani 1 1 d . . . . .
H46A H 0.414651 0.266687 0.434775 0.074 Uiso 1 1 calc R U . . .
C47 C 0.2925(8) 0.2200(5) 0.4728(4) 0.070(3) Uani 1 1 d . . . . .
H47A H 0.314337 0.193279 0.497123 0.083 Uiso 1 1 calc R U . . .
C48 C 0.2060(7) 0.2152(6) 0.4732(3) 0.065(3) Uani 1 1 d . . . . .
H48A H 0.167128 0.183705 0.497651 0.078 Uiso 1 1 calc R U . . .
C49 C 0.1697(6) 0.2559(5) 0.4379(3) 0.0452(18) Uani 1 1 d . . . . .
C50 C 0.0782(6) 0.2491(5) 0.4371(3) 0.057(2) Uani 1 1 d . . . . .
H50A H 0.038930 0.217965 0.461510 0.068 Uiso 1 1 calc R U . . .
C51 C 0.0441(5) 0.2865(5) 0.4019(3) 0.0493(19) Uani 1 1 d . . . . .
C52 C -0.0480(6) 0.2760(7) 0.4028(4) 0.072(3) Uani 1 1 d . . . . .
H52A H -0.085802 0.245288 0.427927 0.086 Uiso 1 1 calc R U . . .
C53 C -0.0823(6) 0.3088(7) 0.3686(4) 0.083(3) Uani 1 1 d . . . . .
H53A H -0.144126 0.302101 0.369900 0.100 Uiso 1 1 calc R U . . .
C54 C -0.0265(6) 0.3536(7) 0.3305(4) 0.077(3) Uani 1 1 d . . . . .
H54A H -0.050483 0.373309 0.305486 0.092 Uiso 1 1 calc R U . . .
C55 C 0.0613(5) 0.3688(6) 0.3292(3) 0.060(3) Uani 1 1 d . . . . .
H55A H 0.096835 0.400758 0.303717 0.072 Uiso 1 1 calc R U . . .
C56 C 0.1017(4) 0.3371(4) 0.3659(3) 0.0381(15) Uani 1 1 d . . . . .
C57 C 0.5921(5) 0.8480(4) 0.3803(2) 0.0346(15) Uani 1 1 d . . . . .
C58 C 0.6778(5) 0.8572(5) 0.3888(2) 0.0386(16) Uani 1 1 d . . . . .
C59 C 0.7519(5) 0.7998(6) 0.3731(3) 0.058(2) Uani 1 1 d . . . . .
H59A H 0.743434 0.751770 0.356182 0.070 Uiso 1 1 calc R U . . .
C60 C 0.8325(6) 0.8131(7) 0.3821(3) 0.071(3) Uani 1 1 d . . . . .
H60A H 0.879206 0.774210 0.371013 0.085 Uiso 1 1 calc R U . . .
C61 C 0.8497(7) 0.8822(7) 0.4070(3) 0.071(3) Uani 1 1 d . . . . .
H61A H 0.907849 0.891895 0.411525 0.085 Uiso 1 1 calc R U . . .
C62 C 0.7807(6) 0.9358(6) 0.4249(3) 0.061(3) Uani 1 1 d . . . . .
H62A H 0.791457 0.980993 0.443122 0.073 Uiso 1 1 calc R U . . .
C63 C 0.6937(5) 0.9257(5) 0.4170(2) 0.0433(19) Uani 1 1 d . . . . .
C64 C 0.6260(6) 0.9789(5) 0.4353(2) 0.050(2) Uani 1 1 d . . . . .
H64A H 0.638330 1.023692 0.453371 0.060 Uiso 1 1 calc R U . . .
C65 C 0.5400(5) 0.9715(4) 0.4290(2) 0.0416(17) Uani 1 1 d . . . . .
C66 C 0.4699(7) 1.0276(5) 0.4489(3) 0.055(2) Uani 1 1 d . . . . .
H66A H 0.482981 1.073374 0.466273 0.066 Uiso 1 1 calc R U . . .
C67 C 0.3855(6) 1.0180(5) 0.4440(3) 0.054(2) Uani 1 1 d . . . . .
H67A H 0.340083 1.056134 0.457724 0.065 Uiso 1 1 calc R U . . .
C68 C 0.3660(6) 0.9505(5) 0.4182(3) 0.0511(19) Uani 1 1 d . . . . .
H68A H 0.306556 0.942510 0.415183 0.061 Uiso 1 1 calc R U . . .
C69 C 0.4305(5) 0.8965(4) 0.3976(3) 0.0414(16) Uani 1 1 d . . . . .
H69A H 0.414932 0.852729 0.379790 0.050 Uiso 1 1 calc R U . . .
C70 C 0.5217(5) 0.9030(4) 0.4015(2) 0.0341(14) Uani 1 1 d . . . . .
C71 C 0.1726(4) 0.8441(4) 0.3655(2) 0.0325(14) Uani 1 1 d . . . . .
C72 C 0.1607(4) 0.8560(4) 0.4127(3) 0.0375(15) Uani 1 1 d . . . . .
C73 C 0.1935(5) 0.7972(5) 0.4442(2) 0.0422(16) Uani 1 1 d . . . . .
H73A H 0.221637 0.745221 0.433335 0.051 Uiso 1 1 calc R U . . .
C74 C 0.1850(6) 0.8143(5) 0.4894(3) 0.054(2) Uani 1 1 d . . . . .
H74A H 0.208168 0.774704 0.508800 0.064 Uiso 1 1 calc R U . . .
C75 C 0.1419(6) 0.8906(6) 0.5072(3) 0.062(3) Uani 1 1 d . . . . .
H75A H 0.135884 0.901669 0.538417 0.075 Uiso 1 1 calc R U . . .
C76 C 0.1099(6) 0.9468(6) 0.4798(3) 0.058(2) Uani 1 1 d . . . . .
H76A H 0.082594 0.998230 0.491932 0.070 Uiso 1 1 calc R U . . .
C77 C 0.1152(5) 0.9322(5) 0.4319(3) 0.0464(19) Uani 1 1 d . . . . .
C78 C 0.0811(5) 0.9926(5) 0.4050(3) 0.053(2) Uani 1 1 d . . . . .
H78A H 0.050630 1.041496 0.418558 0.064 Uiso 1 1 calc R U . . .
C79 C 0.0906(4) 0.9832(5) 0.3580(3) 0.0435(18) Uani 1 1 d . . . . .
C80 C 0.0557(6) 1.0472(6) 0.3310(5) 0.069(3) Uani 1 1 d . . . . .
H80A H 0.022828 1.094348 0.345043 0.083 Uiso 1 1 calc R U . . .
C81 C 0.0692(6) 1.0408(6) 0.2862(5) 0.071(3) Uani 1 1 d . . . . .
H81A H 0.047773 1.085026 0.268497 0.085 Uiso 1 1 calc R U . . .
C82 C 0.1157(6) 0.9680(5) 0.2638(4) 0.060(3) Uani 1 1 d . . . . .
H82A H 0.122875 0.963968 0.231870 0.072 Uiso 1 1 calc R U . . .
C83 C 0.1498(5) 0.9041(5) 0.2889(3) 0.0462(19) Uani 1 1 d . . . . .
H83A H 0.181342 0.857001 0.273925 0.055 Uiso 1 1 calc R U . . .
C84 C 0.1377(4) 0.9085(4) 0.3379(3) 0.0375(16) Uani 1 1 d . . . . .
C85 C 0.7518(4) 0.8572(4) 0.1506(3) 0.0346(15) Uani 1 1 d . . . . .
C86 C 0.7899(4) 0.8973(4) 0.1828(3) 0.0366(16) Uani 1 1 d . . . . .
C87 C 0.7509(5) 0.8930(4) 0.2312(3) 0.0421(17) Uani 1 1 d . . . . .
H87A H 0.696180 0.862245 0.242044 0.051 Uiso 1 1 calc R U . . .
C88 C 0.7883(5) 0.9306(5) 0.2620(3) 0.050(2) Uani 1 1 d . . . . .
H88A H 0.759427 0.925576 0.293329 0.060 Uiso 1 1 calc R U . . .
C89 C 0.8704(6) 0.9776(5) 0.2479(4) 0.058(2) Uani 1 1 d . . . . .
H89A H 0.897314 1.002872 0.269523 0.069 Uiso 1 1 calc R U . . .
C90 C 0.9091(5) 0.9854(5) 0.2026(4) 0.063(3) Uani 1 1 d . . . . .
H90A H 0.962277 1.019013 0.192993 0.076 Uiso 1 1 calc R U . . .
C91 C 0.8736(5) 0.9451(4) 0.1682(3) 0.048(2) Uani 1 1 d . . . . .
C92 C 0.9162(5) 0.9488(5) 0.1229(4) 0.056(2) Uani 1 1 d . . . . .
H92A H 0.970413 0.980952 0.113577 0.067 Uiso 1 1 calc R U . . .
C93 C 0.8841(5) 0.9084(5) 0.0905(3) 0.048(2) Uani 1 1 d . . . . .
C94 C 0.7985(4) 0.8617(5) 0.1037(3) 0.0451(19) Uani 1 1 d . . . . .
C95 C 0.7701(5) 0.8218(5) 0.0685(3) 0.0460(18) Uani 1 1 d . . . . .
H95A H 0.714719 0.791273 0.075757 0.055 Uiso 1 1 calc R U . . .
C96 C 0.8193(5) 0.8248(6) 0.0235(3) 0.056(2) Uani 1 1 d . . . . .
H96A H 0.797294 0.797541 0.000711 0.067 Uiso 1 1 calc R U . . .
C97 C 0.9036(6) 0.8696(7) 0.0122(3) 0.068(3) Uani 1 1 d . . . . .
H97A H 0.938168 0.871114 -0.018211 0.082 Uiso 1 1 calc R U . . .
C98 C 0.9336(5) 0.9089(7) 0.0436(3) 0.064(3) Uani 1 1 d . . . . .
H98A H 0.989416 0.938371 0.035156 0.077 Uiso 1 1 calc R U . . .
C99 C 0.2649(4) 0.8447(4) 0.1276(2) 0.0336(15) Uani 1 1 d . . . . .
C100 C 0.2392(4) 0.7924(5) 0.0947(2) 0.0402(17) Uani 1 1 d . . . . .
C101 C 0.2370(4) 0.7014(5) 0.0977(3) 0.0435(18) Uani 1 1 d . . . . .
H10B H 0.252757 0.672140 0.123184 0.052 Uiso 1 1 calc R U . . .
C102 C 0.2133(5) 0.6533(7) 0.0657(3) 0.061(2) Uani 1 1 d . . . . .
H10C H 0.212011 0.591790 0.069083 0.073 Uiso 1 1 calc R U . . .
C103 C 0.1902(6) 0.6969(9) 0.0268(3) 0.079(4) Uani 1 1 d . . . . .
H10D H 0.177287 0.663891 0.003433 0.094 Uiso 1 1 calc R U . . .
C104 C 0.1866(6) 0.7834(9) 0.0231(3) 0.081(4) Uani 1 1 d . . . . .
H10E H 0.170026 0.810680 -0.002579 0.097 Uiso 1 1 calc R U . . .
C105 C 0.2074(5) 0.8358(7) 0.0571(3) 0.059(3) Uani 1 1 d . . . . .
C106 C 0.2041(6) 0.9245(8) 0.0529(4) 0.079(4) Uani 1 1 d . . . . .
H10F H 0.188678 0.951632 0.026818 0.095 Uiso 1 1 calc R U . . .
C107 C 0.2232(6) 0.9755(7) 0.0863(4) 0.073(3) Uani 1 1 d . U . . .
C108 C 0.2162(9) 1.0679(9) 0.0818(5) 0.107(5) Uani 1 1 d . U . . .
H10G H 0.195802 1.093504 0.056759 0.128 Uiso 1 1 calc R U . . .
C109 C 0.2372(10) 1.1175(8) 0.1115(6) 0.117(5) Uani 1 1 d . U . . .
H10H H 0.235874 1.178679 0.106713 0.140 Uiso 1 1 calc R U . . .
C110 C 0.2621(8) 1.0808(6) 0.1507(5) 0.101(4) Uani 1 1 d . U . . .
H11H H 0.271188 1.117002 0.173690 0.121 Uiso 1 1 calc R U . . .
C111 C 0.2732(6) 0.9923(6) 0.1554(4) 0.069(3) Uani 1 1 d . U . . .
H11I H 0.294505 0.969140 0.180640 0.083 Uiso 1 1 calc R U . . .
C112 C 0.2543(5) 0.9362(5) 0.1244(3) 0.0493(19) Uani 1 1 d . U . . .
C113 C 0.4822(6) 0.6933(8) 0.0389(4) 0.076(3) Uani 1 1 d . U . . .
H11J H 0.421298 0.680836 0.052510 0.091 Uiso 1 1 calc R U . . .
C114 C 0.4297(12) 0.7539(15) -0.0267(6) 0.191(9) Uani 1 1 d . U . . .
H11K H 0.455864 0.781747 -0.056646 0.287 Uiso 1 1 calc R U . . .
H11L H 0.397960 0.700813 -0.030463 0.287 Uiso 1 1 calc R U . . .
H11M H 0.387774 0.793570 -0.008790 0.287 Uiso 1 1 calc R U . . .
C115 C 0.5897(7) 0.7539(8) -0.0262(4) 0.086(3) Uani 1 1 d . U . . .
H11N H 0.599551 0.736876 -0.057758 0.128 Uiso 1 1 calc R U . . .
H11O H 0.631749 0.723479 -0.011146 0.128 Uiso 1 1 calc R U . . .
H11P H 0.599009 0.816630 -0.026032 0.128 Uiso 1 1 calc R U . . .
C119 C 0.3202(7) 0.5077(6) 0.4657(3) 0.079(3) Uani 1 1 d . U . . .
H11Q H 0.344679 0.456365 0.452206 0.095 Uiso 1 1 calc R U . . .
C120 C 0.2777(14) 0.4203(9) 0.5394(6) 0.187(8) Uani 1 1 d . U . . .
H12H H 0.239331 0.428493 0.569477 0.280 Uiso 1 1 calc R U . . .
H12I H 0.256584 0.369901 0.526296 0.280 Uiso 1 1 calc R U . . .
H12J H 0.339090 0.410691 0.542258 0.280 Uiso 1 1 calc R U . . .
C121 C 0.2323(7) 0.5722(6) 0.5325(3) 0.066(2) Uani 1 1 d . U . . .
H12K H 0.202534 0.552325 0.563609 0.099 Uiso 1 1 calc R U . . .
H12L H 0.277187 0.616480 0.533545 0.099 Uiso 1 1 calc R U . . .
H12M H 0.188190 0.596934 0.516825 0.099 Uiso 1 1 calc R U . . .
C125 C 0.8973(5) 0.7104(5) 0.2120(3) 0.0462(19) Uani 1 1 d . . . . .
H12N H 0.897284 0.704482 0.180843 0.055 Uiso 1 1 calc R U . . .
C126 C 1.0379(5) 0.7858(6) 0.1846(3) 0.063(3) Uani 1 1 d . . . . .
H12O H 1.081142 0.816180 0.197716 0.095 Uiso 1 1 calc R U . . .
H12P H 1.067013 0.737039 0.167936 0.095 Uiso 1 1 calc R U . . .
H12Q H 1.015303 0.825923 0.163791 0.095 Uiso 1 1 calc R U . . .
C127 C 0.9653(6) 0.7682(6) 0.2683(3) 0.056(2) Uani 1 1 d . . . . .
H12R H 1.019246 0.801127 0.268883 0.084 Uiso 1 1 calc R U . . .
H12S H 0.912591 0.801048 0.282298 0.084 Uiso 1 1 calc R U . . .
H12T H 0.965247 0.712395 0.285354 0.084 Uiso 1 1 calc R U . . .
C128 C 0.0099(4) 0.5460(5) 0.2498(3) 0.0389(16) Uani 1 1 d . . . . .
H12U H -0.029936 0.533503 0.278443 0.047 Uiso 1 1 calc R U . . .
C129 C -0.0928(6) 0.4662(5) 0.2169(4) 0.063(3) Uani 1 1 d . . . . .
H12V H -0.096944 0.448800 0.186762 0.094 Uiso 1 1 calc R U . . .
H12W H -0.093069 0.414512 0.237179 0.094 Uiso 1 1 calc R U . . .
H12X H -0.143868 0.502463 0.229438 0.094 Uiso 1 1 calc R U . . .
C130 C 0.0464(6) 0.5349(6) 0.1675(3) 0.060(2) Uani 1 1 d . . . . .
H13N H 0.021330 0.507127 0.144735 0.090 Uiso 1 1 calc R U . . .
H13O H 0.049301 0.597791 0.160970 0.090 Uiso 1 1 calc R U . . .
H13P H 0.106483 0.512995 0.166461 0.090 Uiso 1 1 calc R U . . .

loop_
_atom_site_aniso_label
_atom_site_aniso_U_11
_atom_site_aniso_U_22
_atom_site_aniso_U_33
_atom_site_aniso_U_23
_atom_site_aniso_U_13
_atom_site_aniso_U_12
Nd1 0.01895(14) 0.02779(16) 0.02608(16) -0.00238(12) -0.00713(12) 0.00213(12)
Nd2 0.02193(15) 0.02562(16) 0.04149(19) 0.00480(14) -0.01362(14) -0.00090(12)
Nd3 0.02256(15) 0.02106(15) 0.02569(15) -0.00562(12) -0.00794(12) -0.00013(11)
Nd4 0.02251(15) 0.02628(17) 0.03881(19) -0.01002(14) -0.00811(14) 0.00206(12)
Nd5 0.02263(15) 0.02283(16) 0.03648(18) -0.00623(13) -0.00367(13) 0.00010(12)
Nd6 0.02012(14) 0.02277(15) 0.02707(16) -0.00413(12) -0.00837(12) 0.00157(11)
P1 0.0196(7) 0.0285(8) 0.0323(8) -0.0105(6) -0.0063(6) 0.0057(6)
P2 0.0250(8) 0.0426(10) 0.0313(8) -0.0179(7) -0.0090(7) -0.0020(7)
P3 0.0360(9) 0.0306(9) 0.0394(9) -0.0040(7) -0.0196(8) 0.0082(7)
P4 0.0240(7) 0.0197(7) 0.0355(8) -0.0013(6) -0.0092(6) -0.0029(6)
P5 0.0291(8) 0.0282(8) 0.0355(9) -0.0130(7) -0.0128(7) -0.0027(6)
P6 0.0255(7) 0.0305(8) 0.0320(8) -0.0115(7) -0.0070(6) 0.0066(6)
P7 0.0265(8) 0.0292(8) 0.0377(9) 0.0016(7) -0.0080(7) -0.0056(6)
P8 0.0271(8) 0.0294(8) 0.0346(9) 0.0012(7) -0.0145(7) 0.0051(6)
P9 0.0183(6) 0.0187(7) 0.0261(7) -0.0051(5) -0.0072(6) 0.0008(5)
O1 0.023(2) 0.040(3) 0.030(2) -0.0084(19) -0.0035(17) 0.0087(18)
O2 0.024(2) 0.036(2) 0.040(3) -0.011(2) -0.0035(19) 0.0052(18)
O3 0.028(2) 0.033(2) 0.037(2) -0.0115(19) -0.0105(19) 0.0021(18)
O4 0.042(3) 0.066(4) 0.035(3) -0.016(2) -0.011(2) -0.017(3)
O5 0.036(3) 0.048(3) 0.047(3) -0.022(2) -0.022(2) 0.004(2)
O6 0.035(2) 0.047(3) 0.038(3) -0.022(2) -0.010(2) 0.002(2)
O7 0.050(3) 0.049(3) 0.050(3) -0.010(2) -0.033(3) 0.006(2)
O8 0.058(3) 0.038(3) 0.041(3) -0.005(2) -0.023(2) 0.018(2)
O9 0.046(3) 0.035(3) 0.050(3) 0.004(2) -0.027(2) 0.003(2)
O10 0.027(2) 0.029(2) 0.046(3) -0.009(2) -0.007(2) -0.0019(18)
O11 0.035(2) 0.024(2) 0.039(2) -0.0006(19) -0.010(2) -0.0039(18)
O12 0.025(2) 0.025(2) 0.054(3) 0.004(2) -0.016(2) -0.0056(17)
O13 0.037(2) 0.028(2) 0.040(3) -0.0130(19) -0.013(2) -0.0061(19)
O14 0.037(2) 0.030(2) 0.040(3) -0.010(2) -0.015(2) -0.0035(19)
O15 0.031(2) 0.041(3) 0.045(3) -0.021(2) -0.013(2) 0.000(2)
O16 0.058(3) 0.055(3) 0.033(3) -0.019(2) -0.017(2) 0.033(3)
O17 0.029(2) 0.059(3) 0.046(3) -0.022(3) 0.002(2) -0.007(2)
O18 0.030(2) 0.029(2) 0.040(3) -0.0122(19) -0.009(2) 0.0027(18)
O19 0.037(3) 0.053(3) 0.040(3) -0.004(2) -0.005(2) -0.018(2)
O20 0.025(2) 0.034(2) 0.048(3) 0.002(2) -0.007(2) -0.0033(18)
O21 0.040(3) 0.033(3) 0.056(3) 0.004(2) -0.013(2) -0.003(2)
O22 0.030(2) 0.041(3) 0.040(3) -0.007(2) -0.019(2) 0.0108(19)
O23 0.048(3) 0.030(2) 0.063(3) -0.010(2) -0.030(3) 0.010(2)
O24 0.039(2) 0.032(2) 0.034(2) 0.0036(19) -0.010(2) 0.0060(19)
O25 0.024(2) 0.021(2) 0.030(2) -0.0062(16) -0.0079(17) 0.0047(15)
O26 0.025(2) 0.030(2) 0.031(2) -0.0088(18) -0.0131(18) 0.0003(17)
O27 0.0212(19) 0.030(2) 0.025(2) -0.0070(17) -0.0057(16) 0.0013(16)
O28 0.027(2) 0.025(2) 0.031(2) -0.0010(17) -0.0081(18) 0.0029(16)
O29 0.042(3) 0.075(4) 0.033(3) -0.001(3) -0.012(2) 0.004(3)
O31 0.058(3) 0.043(3) 0.030(2) -0.002(2) -0.010(2) -0.002(2)
O33 0.023(3) 0.066(4) 0.095(5) -0.025(3) -0.009(3) -0.001(2)
O34 0.025(2) 0.049(3) 0.061(3) -0.015(3) -0.020(2) 0.003(2)
N1 0.064(5) 0.136(7) 0.067(5) 0.040(5) -0.020(4) 0.003(5)
N3 0.124(8) 0.038(4) 0.068(5) 0.000(4) 0.043(5) -0.010(4)
N5 0.023(3) 0.041(3) 0.063(4) -0.003(3) -0.012(3) 0.004(2)
N6 0.033(3) 0.043(3) 0.056(4) -0.014(3) -0.025(3) 0.010(2)
C1 0.024(3) 0.044(4) 0.029(3) -0.016(3) -0.011(2) 0.013(3)
C2 0.038(4) 0.042(4) 0.044(4) -0.019(3) -0.014(3) 0.021(3)
C3 0.064(6) 0.050(5) 0.072(6) -0.026(5) 0.000(5) 0.013(4)
C4 0.096(8) 0.041(5) 0.110(9) -0.015(6) 0.006(7) 0.011(5)
C5 0.086(7) 0.048(5) 0.071(6) -0.030(5) -0.027(5) 0.036(5)
C6 0.070(6) 0.059(6) 0.059(5) -0.028(4) -0.027(5) 0.040(5)
C7 0.052(4) 0.058(5) 0.036(4) -0.027(3) -0.027(4) 0.031(4)
C8 0.032(4) 0.087(6) 0.029(3) -0.018(4) -0.007(3) 0.026(4)
C9 0.032(3) 0.070(5) 0.026(3) -0.012(3) -0.011(3) 0.014(3)
C10 0.027(3) 0.083(6) 0.032(4) -0.009(4) 0.006(3) 0.008(4)
C11 0.035(4) 0.076(6) 0.044(4) 0.005(4) -0.008(3) -0.009(4)
C12 0.037(4) 0.056(5) 0.040(4) 0.003(3) -0.012(3) 0.001(3)
C13 0.026(3) 0.049(4) 0.040(4) 0.002(3) -0.007(3) 0.002(3)
C14 0.024(3) 0.050(4) 0.030(3) -0.010(3) -0.013(3) 0.008(3)
C15 0.029(3) 0.045(4) 0.038(4) -0.020(3) -0.014(3) 0.003(3)
C16 0.035(4) 0.031(3) 0.062(5) -0.016(3) -0.026(3) 0.003(3)
C17 0.028(3) 0.049(4) 0.056(5) -0.006(4) -0.014(3) 0.002(3)
C18 0.043(4) 0.046(5) 0.088(7) -0.002(5) -0.010(4) -0.004(4)
C19 0.037(4) 0.057(6) 0.134(10) 0.016(6) -0.033(6) -0.020(4)
C20 0.037(4) 0.043(5) 0.116(9) 0.003(5) -0.037(5) -0.007(3)
C21 0.036(4) 0.037(4) 0.075(6) -0.015(4) -0.028(4) 0.003(3)
C22 0.038(4) 0.052(5) 0.076(6) -0.035(4) -0.033(4) 0.013(3)
C23 0.041(4) 0.065(5) 0.057(5) -0.032(4) -0.029(4) 0.013(4)
C24 0.059(6) 0.109(8) 0.052(5) -0.041(5) -0.037(5) 0.026(5)
C25 0.067(7) 0.164(12) 0.043(5) -0.043(6) -0.027(5) 0.029(7)
C26 0.046(5) 0.153(11) 0.037(5) -0.022(6) -0.007(4) 0.007(6)
C27 0.038(4) 0.103(7) 0.034(4) -0.016(4) -0.008(3) -0.007(4)
C28 0.027(3) 0.066(5) 0.036(4) -0.026(3) -0.011(3) 0.007(3)
C29 0.031(3) 0.025(3) 0.051(4) 0.000(3) -0.021(3) 0.002(2)
C30 0.049(4) 0.030(3) 0.048(4) 0.000(3) -0.027(3) -0.003(3)
C31 0.074(6) 0.043(4) 0.045(4) 0.002(4) -0.025(4) 0.005(4)
C32 0.099(7) 0.056(5) 0.041(5) -0.005(4) -0.023(5) 0.004(5)
C33 0.110(8) 0.046(5) 0.050(5) 0.013(4) -0.034(5) -0.023(5)
C34 0.085(6) 0.033(4) 0.060(5) 0.008(4) -0.038(5) -0.013(4)
C35 0.050(4) 0.028(4) 0.065(5) 0.011(3) -0.033(4) -0.013(3)
C36 0.044(4) 0.026(4) 0.093(7) 0.011(4) -0.036(5) -0.004(3)
C37 0.030(4) 0.033(4) 0.080(6) -0.007(4) -0.018(4) -0.004(3)
C38 0.044(5) 0.027(4) 0.115(9) -0.005(5) -0.024(5) 0.005(3)
C39 0.039(4) 0.036(4) 0.114(9) -0.014(5) 0.002(5) 0.007(3)
C40 0.038(4) 0.041(4) 0.074(6) -0.014(4) 0.005(4) -0.003(3)
C41 0.029(3) 0.033(4) 0.067(5) -0.007(3) -0.015(3) 0.000(3)
C42 0.027(3) 0.026(3) 0.064(5) -0.005(3) -0.020(3) -0.001(3)
C43 0.023(3) 0.028(3) 0.038(3) -0.004(3) 0.000(3) -0.007(2)
C44 0.041(4) 0.019(3) 0.051(4) -0.001(3) -0.008(3) -0.005(3)
C45 0.047(4) 0.031(4) 0.066(5) 0.010(4) -0.027(4) -0.005(3)
C46 0.078(6) 0.035(4) 0.082(7) 0.002(4) -0.038(5) 0.006(4)
C47 0.111(8) 0.030(4) 0.077(7) 0.010(4) -0.045(6) 0.008(5)
C48 0.092(7) 0.041(5) 0.062(6) 0.014(4) -0.023(5) -0.007(5)
C49 0.063(5) 0.030(4) 0.041(4) 0.005(3) -0.010(4) -0.008(3)
C50 0.062(5) 0.049(5) 0.048(5) 0.002(4) 0.011(4) -0.021(4)
C51 0.047(4) 0.047(5) 0.049(5) -0.002(4) -0.001(4) -0.015(4)
C52 0.047(5) 0.074(7) 0.082(7) 0.001(5) 0.011(5) -0.031(5)
C53 0.042(5) 0.091(8) 0.122(10) -0.006(7) -0.029(6) -0.024(5)
C54 0.055(5) 0.076(7) 0.109(9) 0.015(6) -0.045(6) -0.025(5)
C55 0.047(5) 0.069(6) 0.069(6) 0.020(5) -0.024(4) -0.029(4)
C56 0.032(3) 0.032(3) 0.049(4) -0.008(3) -0.005(3) -0.010(3)
C57 0.053(4) 0.027(3) 0.029(3) -0.009(3) -0.018(3) -0.014(3)
C58 0.043(4) 0.039(4) 0.037(4) -0.012(3) -0.015(3) -0.011(3)
C59 0.048(5) 0.080(6) 0.058(5) -0.027(5) -0.028(4) -0.001(4)
C60 0.045(5) 0.104(8) 0.068(6) -0.026(6) -0.020(5) 0.004(5)
C61 0.056(6) 0.108(8) 0.055(5) 0.012(5) -0.029(5) -0.047(6)
C62 0.071(6) 0.078(6) 0.041(4) 0.004(4) -0.029(4) -0.043(5)
C63 0.059(5) 0.045(4) 0.029(3) -0.001(3) -0.017(3) -0.029(4)
C64 0.081(6) 0.043(4) 0.030(4) -0.007(3) -0.018(4) -0.027(4)
C65 0.067(5) 0.032(4) 0.025(3) -0.006(3) -0.008(3) -0.012(3)
C66 0.092(7) 0.035(4) 0.035(4) -0.016(3) -0.005(4) -0.006(4)
C67 0.074(6) 0.038(4) 0.045(4) -0.013(3) 0.001(4) 0.008(4)
C68 0.057(5) 0.038(4) 0.055(5) -0.011(4) -0.003(4) 0.000(4)
C69 0.045(4) 0.027(3) 0.048(4) -0.011(3) 0.000(3) -0.005(3)
C70 0.051(4) 0.027(3) 0.025(3) -0.005(2) -0.008(3) -0.009(3)
C71 0.020(3) 0.030(3) 0.048(4) -0.010(3) -0.006(3) 0.003(2)
C72 0.029(3) 0.030(3) 0.052(4) -0.018(3) -0.001(3) -0.003(3)
C73 0.048(4) 0.038(4) 0.036(4) -0.012(3) 0.001(3) -0.002(3)
C74 0.072(6) 0.044(4) 0.038(4) -0.018(3) 0.003(4) -0.016(4)
C75 0.078(6) 0.053(5) 0.045(5) -0.025(4) 0.014(4) -0.027(5)
C76 0.061(5) 0.047(5) 0.058(5) -0.037(4) 0.016(4) -0.009(4)
C77 0.030(3) 0.035(4) 0.068(5) -0.027(4) 0.006(3) -0.005(3)
C78 0.036(4) 0.034(4) 0.086(6) -0.019(4) -0.001(4) 0.008(3)
C79 0.025(3) 0.031(4) 0.074(5) -0.013(4) -0.009(3) 0.001(3)
C80 0.045(5) 0.036(5) 0.131(10) -0.003(5) -0.029(6) 0.009(4)
C81 0.058(6) 0.041(5) 0.125(10) 0.022(6) -0.051(6) -0.008(4)
C82 0.054(5) 0.047(5) 0.088(7) 0.015(5) -0.041(5) -0.017(4)
C83 0.034(4) 0.035(4) 0.075(6) 0.006(4) -0.026(4) -0.004(3)
C84 0.024(3) 0.031(3) 0.061(5) -0.013(3) -0.015(3) 0.001(3)
C85 0.029(3) 0.021(3) 0.052(4) 0.008(3) -0.008(3) -0.001(2)
C86 0.021(3) 0.021(3) 0.070(5) 0.006(3) -0.017(3) 0.002(2)
C87 0.031(3) 0.030(3) 0.071(5) -0.011(3) -0.022(4) 0.005(3)
C88 0.041(4) 0.043(4) 0.075(6) -0.021(4) -0.025(4) 0.010(3)
C89 0.047(5) 0.039(4) 0.096(7) -0.015(5) -0.033(5) 0.004(4)
C90 0.032(4) 0.037(4) 0.131(9) -0.004(5) -0.038(5) -0.003(3)
C91 0.030(4) 0.023(3) 0.093(7) 0.006(4) -0.021(4) 0.002(3)
C92 0.029(4) 0.045(5) 0.095(7) 0.022(5) -0.022(4) -0.006(3)
C93 0.032(4) 0.042(4) 0.065(5) 0.020(4) -0.006(4) -0.002(3)
C94 0.028(3) 0.041(4) 0.064(5) 0.017(4) -0.010(3) 0.000(3)
C95 0.035(4) 0.056(5) 0.042(4) 0.012(4) 0.000(3) 0.003(3)
C96 0.047(4) 0.071(6) 0.043(4) 0.017(4) 0.001(4) 0.010(4)
C97 0.047(5) 0.088(7) 0.054(5) 0.032(5) 0.011(4) 0.010(5)
C98 0.034(4) 0.077(7) 0.071(6) 0.031(5) 0.004(4) 0.004(4)
C99 0.021(3) 0.040(4) 0.036(3) 0.013(3) -0.003(3) 0.008(3)
C100 0.021(3) 0.066(5) 0.033(3) 0.011(3) -0.008(3) -0.001(3)
C101 0.028(3) 0.064(5) 0.042(4) 0.007(4) -0.018(3) -0.002(3)
C102 0.032(4) 0.100(7) 0.056(5) -0.005(5) -0.020(4) -0.010(4)
C103 0.054(5) 0.150(11) 0.040(5) -0.007(6) -0.027(4) -0.025(6)
C104 0.050(5) 0.149(12) 0.046(5) 0.029(7) -0.026(4) -0.014(6)
C105 0.035(4) 0.101(8) 0.043(4) 0.020(5) -0.019(4) -0.004(4)
C106 0.056(5) 0.113(9) 0.066(7) 0.051(7) -0.022(5) 0.014(6)
C107 0.050(5) 0.080(6) 0.084(7) 0.047(6) -0.017(5) 0.011(5)
C108 0.100(9) 0.080(7) 0.130(12) 0.068(7) -0.020(8) 0.023(8)
C109 0.101(10) 0.057(7) 0.182(15) 0.051(7) -0.024(10) 0.019(7)
C110 0.096(8) 0.037(5) 0.176(13) 0.010(7) -0.046(9) 0.019(5)
C111 0.064(6) 0.038(4) 0.108(8) 0.004(5) -0.027(6) 0.018(4)
C112 0.033(4) 0.050(4) 0.061(5) 0.021(4) -0.009(3) 0.005(3)
C113 0.050(5) 0.110(7) 0.067(5) 0.021(5) -0.016(4) -0.005(5)
C114 0.142(13) 0.289(18) 0.148(13) 0.080(13) -0.066(11) 0.001(12)
C115 0.068(6) 0.106(8) 0.071(7) 0.029(6) 0.000(5) -0.002(6)
C119 0.102(8) 0.043(5) 0.067(6) -0.014(4) 0.035(6) -0.004(5)
C120 0.270(16) 0.074(8) 0.150(11) 0.047(8) 0.076(12) 0.026(9)
C121 0.087(7) 0.056(5) 0.048(5) -0.014(4) 0.003(5) -0.005(5)
C125 0.031(4) 0.054(5) 0.061(5) -0.020(4) -0.022(4) 0.016(3)
C126 0.034(4) 0.065(6) 0.083(7) 0.014(5) -0.003(4) 0.005(4)
C127 0.050(5) 0.052(5) 0.071(6) -0.012(4) -0.022(4) 0.003(4)
C128 0.027(3) 0.042(4) 0.052(4) -0.003(3) -0.017(3) 0.003(3)
C129 0.054(5) 0.044(5) 0.107(8) -0.012(5) -0.050(5) -0.001(4)
C130 0.055(5) 0.070(6) 0.065(6) -0.035(5) -0.029(5) 0.028(4)

loop_
_atom_type_symbol
_atom_type_description
_atom_type_scat_dispersion_real
_atom_type_scat_dispersion_imag
_atom_type_scat_source
C C 0.0033 0.0016 'International Tables Vol C Tables 4.2.6.8 and 6.1.1.4'
H H 0.0000 0.0000 'International Tables Vol C Tables 4.2.6.8 and 6.1.1.4'
Nd Nd -0.1943 3.0179 'International Tables Vol C Tables 4.2.6.8 and 6.1.1.4'
N N 0.0061 0.0033 'International Tables Vol C Tables 4.2.6.8 and 6.1.1.4'
O O 0.0106 0.0060 'International Tables Vol C Tables 4.2.6.8 and 6.1.1.4'
P P 0.1023 0.0942 'International Tables Vol C Tables 4.2.6.8 and 6.1.1.4'

loop_
_geom_angle_atom_site_label_1
_geom_angle_atom_site_label_2
_geom_angle_atom_site_label_3
_geom_angle
_geom_angle_site_symmetry_1
_geom_angle_site_symmetry_3
_geom_angle_publ_flag
O1 Nd1 O4 91.89(18) . . ?
O1 Nd1 O22 171.58(16) . . ?
O4 Nd1 O22 85.60(18) . . ?
O1 Nd1 O19 90.44(17) . . ?
O4 Nd1 O19 162.88(17) . . ?
O22 Nd1 O19 89.65(17) . . ?
O1 Nd1 O29 95.06(17) . . ?
O4 Nd1 O29 83.53(18) . . ?
O22 Nd1 O29 76.68(17) . . ?
O19 Nd1 O29 79.36(18) . . ?
O1 Nd1 O28 113.89(14) . . ?
O4 Nd1 O28 115.10(15) . . ?
O22 Nd1 O28 74.38(14) . . ?
O19 Nd1 O28 79.19(15) . . ?
O29 Nd1 O28 143.81(17) . . ?
O1 Nd1 O25 74.77(14) . . ?
O4 Nd1 O25 77.10(15) . . ?
O22 Nd1 O25 112.36(15) . . ?
O19 Nd1 O25 119.81(15) . . ?
O29 Nd1 O25 157.66(16) . . ?
O28 Nd1 O25 57.05(13) . . ?
O7 Nd2 O2 93.33(18) . . ?
O7 Nd2 O10 85.50(18) . . ?
O2 Nd2 O10 175.52(16) . . ?
O7 Nd2 O5 163.89(18) . . ?
O2 Nd2 O5 94.60(17) . . ?
O10 Nd2 O5 85.51(17) . . ?
O7 Nd2 O30' 87.2(4) . . ?
O2 Nd2 O30' 88.5(3) . . ?
O10 Nd2 O30' 95.8(3) . . ?
O5 Nd2 O30' 107.0(4) . . ?
O7 Nd2 O30 76.7(4) . . ?
O2 Nd2 O30 92.4(4) . . ?
O10 Nd2 O30 91.5(4) . . ?
O5 Nd2 O30 116.9(4) . . ?
O7 Nd2 O25 90.28(16) . . ?
O2 Nd2 O25 77.57(15) . . ?
O10 Nd2 O25 98.09(14) . . ?
O5 Nd2 O25 77.80(15) . . ?
O30' Nd2 O25 165.7(3) . . ?
O30 Nd2 O25 163.2(3) . . ?
O13 Nd3 O11 171.17(16) . . ?
O13 Nd3 O8 90.44(17) . . ?
O11 Nd3 O8 85.34(17) . . ?
O13 Nd3 O16 90.82(18) . . ?
O11 Nd3 O16 90.95(18) . . ?
O8 Nd3 O16 162.81(18) . . ?
O13 Nd3 O31 93.32(16) . . ?
O11 Nd3 O31 78.52(16) . . ?
O8 Nd3 O31 83.53(18) . . ?
O16 Nd3 O31 79.28(17) . . ?
O13 Nd3 O27 114.29(15) . . ?
O11 Nd3 O27 74.53(14) . . ?
O8 Nd3 O27 117.85(15) . . ?
O16 Nd3 O27 76.99(14) . . ?
O31 Nd3 O27 143.46(15) . . ?
O13 Nd3 O26 75.15(14) . . ?
O11 Nd3 O26 111.53(14) . . ?
O8 Nd3 O26 79.20(16) . . ?
O16 Nd3 O26 117.64(16) . . ?
O31 Nd3 O26 159.05(15) . . ?
O27 Nd3 O26 56.93(12) . . ?
O17 Nd4 O14 87.98(17) . . ?
O17 Nd4 O20 170.94(18) . . ?
O14 Nd4 O20 88.35(16) . . ?
O17 Nd4 O23 91.40(19) . . ?
O14 Nd4 O23 177.18(16) . . ?
O20 Nd4 O23 91.87(18) . . ?
O17 Nd4 O32 94.7(4) . . ?
O14 Nd4 O32 96.8(3) . . ?
O20 Nd4 O32 94.0(3) . . ?
O23 Nd4 O32 86.0(3) . . ?
O17 Nd4 O32' 85.0(4) . . ?
O14 Nd4 O32' 99.9(4) . . ?
O20 Nd4 O32' 103.8(4) . . ?
O23 Nd4 O32' 82.8(4) . . ?
O17 Nd4 O28 92.49(16) . . ?
O14 Nd4 O28 99.48(14) . . ?
O20 Nd4 O28 79.96(15) . . ?
O23 Nd4 O28 77.80(15) . . ?
O32 Nd4 O28 162.4(3) . . ?
O32' Nd4 O28 160.3(4) . . ?
O15 Nd5 O21 91.39(18) . . ?
O15 Nd5 O3 171.87(15) . . ?
O21 Nd5 O3 84.78(17) . . ?
O15 Nd5 O9 93.75(18) . . ?
O21 Nd5 O9 160.50(16) . . ?
O3 Nd5 O9 87.62(17) . . ?
O15 Nd5 O33 92.15(18) . . ?
O21 Nd5 O33 81.5(2) . . ?
O3 Nd5 O33 94.36(18) . . ?
O9 Nd5 O33 117.08(19) . . ?
O15 Nd5 O26 76.16(14) . . ?
O21 Nd5 O26 85.60(15) . . ?
O3 Nd5 O26 96.36(14) . . ?
O9 Nd5 O26 77.42(15) . . ?
O33 Nd5 O26 162.35(17) . . ?
O6 Nd6 O24 88.16(17) . . ?
O6 Nd6 O12 92.17(18) . . ?
O24 Nd6 O12 178.62(15) . . ?
O6 Nd6 O18 174.42(16) . . ?
O24 Nd6 O18 87.02(16) . . ?
O12 Nd6 O18 92.57(17) . . ?
O6 Nd6 O34 92.08(17) . . ?
O24 Nd6 O34 96.18(17) . . ?
O12 Nd6 O34 85.15(16) . . ?
O18 Nd6 O34 91.25(16) . . ?
O6 Nd6 O27 95.83(15) . . ?
O24 Nd6 O27 101.60(15) . . ?
O12 Nd6 O27 77.03(13) . . ?
O18 Nd6 O27 82.39(14) . . ?
O34 Nd6 O27 160.73(16) . . ?
O2 P1 O3 111.0(3) . . ?
O2 P1 O1 111.8(2) . . ?
O3 P1 O1 113.1(3) . . ?
O2 P1 C1 109.8(3) . . ?
O3 P1 C1 106.5(3) . . ?
O1 P1 C1 104.3(3) . . ?
O4 P2 O6 112.2(3) . . ?
O4 P2 O5 110.9(3) . . ?
O6 P2 O5 111.3(3) . . ?
O4 P2 C15 110.3(3) . . ?
O6 P2 C15 106.1(3) . . ?
O5 P2 C15 105.8(3) . . ?
O7 P3 O9 111.5(3) . . ?
O7 P3 O8 111.0(3) . . ?
O9 P3 O8 112.4(3) . . ?
O7 P3 C29 106.7(3) . . ?
O9 P3 C29 104.1(3) . . ?
O8 P3 C29 110.9(3) . . ?
O11 P4 O10 113.8(3) . . ?
O11 P4 O12 110.8(3) . . ?
O10 P4 O12 111.6(3) . . ?
O11 P4 C43 103.4(3) . . ?
O10 P4 C43 109.0(3) . . ?
O12 P4 C43 107.8(3) . . ?
O15 P5 O13 113.6(3) . . ?
O15 P5 O14 110.6(3) . . ?
O13 P5 O14 112.1(3) . . ?
O15 P5 C57 108.2(3) . . ?
O13 P5 C57 105.5(3) . . ?
O14 P5 C57 106.4(3) . . ?
O18 P6 O16 111.0(3) . . ?
O18 P6 O17 112.4(3) . . ?
O16 P6 O17 111.2(3) . . ?
O18 P6 C71 106.3(3) . . ?
O16 P6 C71 110.3(3) . . ?
O17 P6 C71 105.4(3) . . ?
O20 P7 O19 110.0(3) . . ?
O20 P7 O21 112.9(3) . . ?
O19 P7 O21 111.0(3) . . ?
O20 P7 C85 105.1(3) . . ?
O19 P7 C85 111.1(3) . . ?
O21 P7 C85 106.7(3) . . ?
O22 P8 O24 113.7(3) . . ?
O22 P8 O23 110.8(3) . . ?
O24 P8 O23 111.3(3) . . ?
O22 P8 C99 104.6(3) . . ?
O24 P8 C99 107.8(3) . . ?
O23 P8 C99 108.2(3) . . ?
O26 P9 O25 112.1(2) . . ?
O26 P9 O27 105.5(2) . . ?
O25 P9 O27 111.1(2) . . ?
O26 P9 O28 112.9(2) . . ?
O25 P9 O28 105.1(2) . . ?
O27 P9 O28 110.3(2) . . ?
P1 O1 Nd1 139.2(3) . . ?
P1 O2 Nd2 135.0(3) . . ?
P1 O3 Nd5 152.5(3) . . ?
P2 O4 Nd1 133.2(3) . . ?
P2 O5 Nd2 135.1(3) . . ?
P2 O6 Nd6 159.7(3) . . ?
P3 O7 Nd2 168.8(3) . . ?
P3 O8 Nd3 127.9(3) . . ?
P3 O9 Nd5 134.3(3) . . ?
P4 O10 Nd2 148.6(3) . . ?
P4 O11 Nd3 140.3(3) . . ?
P4 O12 Nd6 134.2(2) . . ?
P5 O13 Nd3 137.3(3) . . ?
P5 O14 Nd4 151.8(3) . . ?
P5 O15 Nd5 137.0(2) . . ?
P6 O16 Nd3 131.0(3) . . ?
P6 O17 Nd4 166.9(3) . . ?
P6 O18 Nd6 127.7(2) . . ?
P7 O19 Nd1 125.1(3) . . ?
P7 O20 Nd4 130.5(3) . . ?
P7 O21 Nd5 172.9(3) . . ?
P8 O22 Nd1 139.6(3) . . ?
P8 O23 Nd4 133.2(3) . . ?
P8 O24 Nd6 147.6(3) . . ?
P9 O25 Nd2 126.0(2) . . ?
P9 O25 Nd1 98.11(19) . . ?
Nd2 O25 Nd1 135.85(17) . . ?
P9 O26 Nd5 126.6(2) . . ?
P9 O26 Nd3 98.00(19) . . ?
Nd5 O26 Nd3 135.24(16) . . ?
P9 O27 Nd6 124.0(2) . . ?
P9 O27 Nd3 99.57(18) . . ?
Nd6 O27 Nd3 136.28(17) . . ?
P9 O28 Nd4 123.6(2) . . ?
P9 O28 Nd1 99.7(2) . . ?
Nd4 O28 Nd1 136.37(17) . . ?
C113 O29 Nd1 128.1(6) . . ?
C116 O30 Nd2 157.8(11) . . ?
O30 C116 N2 130.0(12) . . ?
O30 C116 H11R 111.9 . . ?
N2 C116 H11R 118.1 . . ?
C116 N2 C117 122.5(9) . . ?
C116 N2 C118 119.6(10) . . ?
C117 N2 C118 117.9(9) . . ?
N2 C117 H11A 109.5 . . ?
N2 C117 H11B 109.5 . . ?
H11A C117 H11B 109.5 . . ?
N2 C117 H11C 109.5 . . ?
H11A C117 H11C 109.5 . . ?
H11B C117 H11C 109.5 . . ?
N2 C118 H11D 109.5 . . ?
N2 C118 H11E 109.5 . . ?
H11D C118 H11E 109.5 . . ?
N2 C118 H11F 109.5 . . ?
H11D C118 H11F 109.5 . . ?
H11E C118 H11F 109.5 . . ?
C131 O30' Nd2 160.5(13) . . ?
O30' C131 N2' 128.5(18) . . ?
O30' C131 H13Q 112.9 . . ?
N2' C131 H13Q 118.2 . . ?
C131 N2' C132 124.4(16) . . ?
C131 N2' C133 118.5(17) . . ?
C132 N2' C133 116.9(12) . . ?
N2' C132 H13A 109.5 . . ?
N2' C132 H13B 109.5 . . ?
H13A C132 H13B 109.5 . . ?
N2' C132 H13C 109.5 . . ?
H13A C132 H13C 109.5 . . ?
H13B C132 H13C 109.5 . . ?
N2' C133 H13D 109.5 . . ?
N2' C133 H13E 109.5 . . ?
H13D C133 H13E 109.5 . . ?
N2' C133 H13F 109.5 . . ?
H13D C133 H13F 109.5 . . ?
H13E C133 H13F 109.5 . . ?
C119 O31 Nd3 130.4(6) . . ?
C122 O32 Nd4 154.6(10) . . ?
O32 C122 N4 131.1(13) . . ?
O32 C122 H12Y 114.8 . . ?
N4 C122 H12Y 113.2 . . ?
C122 N4 C123 127.6(14) . . ?
C122 N4 C124 119.5(12) . . ?
C123 N4 C124 112.7(13) . . ?
N4 C123 H12A 109.5 . . ?
N4 C123 H12B 109.5 . . ?
H12A C123 H12B 109.5 . . ?
N4 C123 H12C 109.5 . . ?
H12A C123 H12C 109.5 . . ?
H12B C123 H12C 109.5 . . ?
N4 C124 H12D 109.5 . . ?
N4 C124 H12E 109.5 . . ?
H12D C124 H12E 109.5 . . ?
N4 C124 H12F 109.5 . . ?
H12D C124 H12F 109.5 . . ?
H12E C124 H12F 109.5 . . ?
C134 O32' Nd4 135.3(14) . . ?
O32' C134 N4' 133(2) . . ?
O32' C134 H13R 116.6 . . ?
N4' C134 H13R 110.6 . . ?
C134 N4' C136 126(2) . . ?
C134 N4' C135 121(2) . . ?
C136 N4' C135 112.3(14) . . ?
N4' C135 H13G 109.5 . . ?
N4' C135 H13H 109.5 . . ?
H13G C135 H13H 109.5 . . ?
N4' C135 H13I 109.5 . . ?
H13G C135 H13I 109.5 . . ?
H13H C135 H13I 109.5 . . ?
N4' C136 H13J 109.5 . . ?
N4' C136 H13K 109.5 . . ?
H13J C136 H13K 109.5 . . ?
N4' C136 H13L 109.5 . . ?
H13J C136 H13L 109.5 . . ?
H13K C136 H13L 109.5 . . ?
C125 O33 Nd5 150.3(5) . . ?
C128 O34 Nd6 155.1(5) . . ?
C113 N1 C115 122.2(8) . . ?
C113 N1 C114 120.9(11) . . ?
C115 N1 C114 116.9(10) . . ?
C119 N3 C121 123.1(8) . . ?
C119 N3 C120 122.9(10) . . ?
C121 N3 C120 113.0(9) . . ?
C125 N5 C127 120.8(7) . . ?
C125 N5 C126 120.3(7) . . ?
C127 N5 C126 118.9(6) . . ?
C128 N6 C129 120.6(7) . . ?
C128 N6 C130 120.7(6) . . ?
C129 N6 C130 118.7(7) . . ?
C14 C1 C2 118.2(6) . . ?
C14 C1 P1 117.2(5) . . ?
C2 C1 P1 124.6(5) . . ?
C1 C2 C3 124.9(7) . . ?
C1 C2 C7 119.7(7) . . ?
C3 C2 C7 115.4(7) . . ?
C4 C3 C2 122.1(9) . . ?
C4 C3 H3A 119.0 . . ?
C2 C3 H3A 119.0 . . ?
C3 C4 C5 121.2(10) . . ?
C3 C4 H4A 119.4 . . ?
C5 C4 H4A 119.4 . . ?
C6 C5 C4 118.4(9) . . ?
C6 C5 H5A 120.8 . . ?
C4 C5 H5A 120.8 . . ?
C5 C6 C7 124.0(9) . . ?
C5 C6 H6A 118.0 . . ?
C7 C6 H6A 118.0 . . ?
C8 C7 C6 122.0(8) . . ?
C8 C7 C2 119.2(7) . . ?
C6 C7 C2 118.8(8) . . ?
C7 C8 C9 123.8(7) . . ?
C7 C8 H8A 118.1 . . ?
C9 C8 H8A 118.1 . . ?
C8 C9 C10 122.0(7) . . ?
C8 C9 C14 117.5(7) . . ?
C10 C9 C14 120.5(7) . . ?
C11 C10 C9 121.3(7) . . ?
C11 C10 H10A 119.3 . . ?
C9 C10 H10A 119.3 . . ?
C10 C11 C12 120.5(7) . . ?
C10 C11 H11G 119.8 . . ?
C12 C11 H11G 119.8 . . ?
C13 C12 C11 119.7(8) . . ?
C13 C12 H12G 120.1 . . ?
C11 C12 H12G 120.1 . . ?
C12 C13 C14 122.4(7) . . ?
C12 C13 H13M 118.8 . . ?
C14 C13 H13M 118.8 . . ?
C1 C14 C13 122.9(6) . . ?
C1 C14 C9 121.6(7) . . ?
C13 C14 C9 115.5(6) . . ?
C16 C15 C28 121.2(6) . . ?
C16 C15 P2 115.4(5) . . ?
C28 C15 P2 123.2(5) . . ?
C15 C16 C17 125.6(6) . . ?
C15 C16 C21 118.3(7) . . ?
C17 C16 C21 116.1(7) . . ?
C18 C17 C16 123.9(7) . . ?
C18 C17 H17A 118.0 . . ?
C16 C17 H17A 118.0 . . ?
C17 C18 C19 118.0(9) . . ?
C17 C18 H18A 121.0 . . ?
C19 C18 H18A 121.0 . . ?
C20 C19 C18 121.2(8) . . ?
C20 C19 H19A 119.4 . . ?
C18 C19 H19A 119.4 . . ?
C19 C20 C21 121.8(8) . . ?
C19 C20 H20A 119.1 . . ?
C21 C20 H20A 119.1 . . ?
C22 C21 C20 122.0(7) . . ?
C22 C21 C16 119.1(7) . . ?
C20 C21 C16 118.9(8) . . ?
C21 C22 C23 124.2(6) . . ?
C21 C22 H22A 117.9 . . ?
C23 C22 H22A 117.9 . . ?
C22 C23 C24 122.0(7) . . ?
C22 C23 C28 118.1(7) . . ?
C24 C23 C28 119.9(8) . . ?
C25 C24 C23 121.7(8) . . ?
C25 C24 H24A 119.2 . . ?
C23 C24 H24A 119.2 . . ?
C24 C25 C26 119.2(9) . . ?
C24 C25 H25A 120.4 . . ?
C26 C25 H25A 120.4 . . ?
C27 C26 C25 121.5(10) . . ?
C27 C26 H26A 119.3 . . ?
C25 C26 H26A 119.3 . . ?
C26 C27 C28 121.8(8) . . ?
C26 C27 H27A 119.1 . . ?
C28 C27 H27A 119.1 . . ?
C15 C28 C27 125.1(6) . . ?
C15 C28 C23 119.2(7) . . ?
C27 C28 C23 115.7(7) . . ?
C30 C29 C42 120.2(6) . . ?
C30 C29 P3 123.5(5) . . ?
C42 C29 P3 116.3(5) . . ?
C31 C30 C29 125.2(6) . . ?
C31 C30 C35 116.2(7) . . ?
C29 C30 C35 118.6(7) . . ?
C32 C31 C30 122.7(8) . . ?
C32 C31 H31A 118.6 . . ?
C30 C31 H31A 118.6 . . ?
C31 C32 C33 120.2(9) . . ?
C31 C32 H32A 119.9 . . ?
C33 C32 H32A 119.9 . . ?
C34 C33 C32 119.5(8) . . ?
C34 C33 H33A 120.2 . . ?
C32 C33 H33A 120.2 . . ?
C33 C34 C35 121.8(8) . . ?
C33 C34 H34A 119.1 . . ?
C35 C34 H34A 119.1 . . ?
C36 C35 C34 121.8(7) . . ?
C36 C35 C30 118.8(7) . . ?
C34 C35 C30 119.4(8) . . ?
C35 C36 C37 124.6(7) . . ?
C35 C36 H36A 117.7 . . ?
C37 C36 H36A 117.7 . . ?
C36 C37 C38 123.3(8) . . ?
C36 C37 C42 117.9(8) . . ?
C38 C37 C42 118.7(8) . . ?
C39 C38 C37 122.6(8) . . ?
C39 C38 H38A 118.7 . . ?
C37 C38 H38A 118.7 . . ?
C38 C39 C40 119.7(9) . . ?
C38 C39 H39A 120.2 . . ?
C40 C39 H39A 120.2 . . ?
C41 C40 C39 120.6(9) . . ?
C41 C40 H40A 119.7 . . ?
C39 C40 H40A 119.7 . . ?
C40 C41 C42 121.1(7) . . ?
C40 C41 H41A 119.4 . . ?
C42 C41 H41A 119.4 . . ?
C41 C42 C29 123.2(6) . . ?
C41 C42 C37 117.3(7) . . ?
C29 C42 C37 119.5(7) . . ?
C56 C43 C44 118.0(6) . . ?
C56 C43 P4 123.1(5) . . ?
C44 C43 P4 118.5(4) . . ?
C43 C44 C45 123.1(6) . . ?
C43 C44 C49 121.2(6) . . ?
C45 C44 C49 115.7(7) . . ?
C46 C45 C44 121.7(8) . . ?
C46 C45 H45A 119.1 . . ?
C44 C45 H45A 119.1 . . ?
C45 C46 C47 120.7(9) . . ?
C45 C46 H46A 119.7 . . ?
C47 C46 H46A 119.7 . . ?
C48 C47 C46 119.8(8) . . ?
C48 C47 H47A 120.1 . . ?
C46 C47 H47A 120.1 . . ?
C47 C48 C49 122.1(9) . . ?
C47 C48 H48A 118.9 . . ?
C49 C48 H48A 118.9 . . ?
C50 C49 C48 122.7(7) . . ?
C50 C49 C44 117.4(7) . . ?
C48 C49 C44 119.8(8) . . ?
C51 C50 C49 122.3(7) . . ?
C51 C50 H50A 118.8 . . ?
C49 C50 H50A 118.8 . . ?
C50 C51 C52 119.6(8) . . ?
C50 C51 C56 119.5(7) . . ?
C52 C51 C56 120.9(8) . . ?
C53 C52 C51 121.0(8) . . ?
C53 C52 H52A 119.5 . . ?
C51 C52 H52A 119.5 . . ?
C52 C53 C54 120.1(8) . . ?
C52 C53 H53A 119.9 . . ?
C54 C53 H53A 119.9 . . ?
C55 C54 C53 120.9(9) . . ?
C55 C54 H54A 119.5 . . ?
C53 C54 H54A 119.5 . . ?
C54 C55 C56 121.4(8) . . ?
C54 C55 H55A 119.3 . . ?
C56 C55 H55A 119.3 . . ?
C43 C56 C51 121.2(7) . . ?
C43 C56 C55 123.4(6) . . ?
C51 C56 C55 115.4(6) . . ?
C58 C57 C70 119.8(6) . . ?
C58 C57 P5 125.3(6) . . ?
C70 C57 P5 114.9(5) . . ?
C57 C58 C63 118.8(7) . . ?
C57 C58 C59 124.9(6) . . ?
C63 C58 C59 116.2(6) . . ?
C60 C59 C58 121.6(8) . . ?
C60 C59 H59A 119.2 . . ?
C58 C59 H59A 119.2 . . ?
C59 C60 C61 122.3(10) . . ?
C59 C60 H60A 118.8 . . ?
C61 C60 H60A 118.8 . . ?
C62 C61 C60 118.6(8) . . ?
C62 C61 H61A 120.7 . . ?
C60 C61 H61A 120.7 . . ?
C61 C62 C63 122.2(8) . . ?
C61 C62 H62A 118.9 . . ?
C63 C62 H62A 118.9 . . ?
C64 C63 C62 121.4(7) . . ?
C64 C63 C58 119.8(7) . . ?
C62 C63 C58 118.8(8) . . ?
C63 C64 C65 123.8(6) . . ?
C63 C64 H64A 118.1 . . ?
C65 C64 H64A 118.1 . . ?
C64 C65 C66 122.7(7) . . ?
C64 C65 C70 117.7(7) . . ?
C66 C65 C70 119.6(7) . . ?
C67 C66 C65 122.3(7) . . ?
C67 C66 H66A 118.9 . . ?
C65 C66 H66A 118.9 . . ?
C66 C67 C68 119.0(8) . . ?
C66 C67 H67A 120.5 . . ?
C68 C67 H67A 120.5 . . ?
C69 C68 C67 121.3(8) . . ?
C69 C68 H68A 119.4 . . ?
C67 C68 H68A 119.4 . . ?
C68 C69 C70 122.7(7) . . ?
C68 C69 H69A 118.7 . . ?
C70 C69 H69A 118.7 . . ?
C57 C70 C69 124.8(6) . . ?
C57 C70 C65 120.0(6) . . ?
C69 C70 C65 115.2(7) . . ?
C72 C71 C84 118.6(6) . . ?
C72 C71 P6 123.9(5) . . ?
C84 C71 P6 117.1(5) . . ?
C71 C72 C77 119.6(7) . . ?
C71 C72 C73 124.3(6) . . ?
C77 C72 C73 116.1(7) . . ?
C74 C73 C72 122.2(7) . . ?
C74 C73 H73A 118.9 . . ?
C72 C73 H73A 118.9 . . ?
C73 C74 C75 120.8(9) . . ?
C73 C74 H74A 119.6 . . ?
C75 C74 H74A 119.6 . . ?
C76 C75 C74 119.5(8) . . ?
C76 C75 H75A 120.2 . . ?
C74 C75 H75A 120.2 . . ?
C75 C76 C77 122.7(8) . . ?
C75 C76 H76A 118.7 . . ?
C77 C76 H76A 118.7 . . ?
C78 C77 C72 121.0(8) . . ?
C78 C77 C76 120.2(8) . . ?
C72 C77 C76 118.7(8) . . ?
C77 C78 C79 121.4(7) . . ?
C77 C78 H78A 119.3 . . ?
C79 C78 H78A 119.3 . . ?
C78 C79 C80 120.2(8) . . ?
C78 C79 C84 118.6(7) . . ?
C80 C79 C84 121.2(8) . . ?
C81 C80 C79 120.2(9) . . ?
C81 C80 H80A 119.9 . . ?
C79 C80 H80A 119.9 . . ?
C80 C81 C82 121.6(8) . . ?
C80 C81 H81A 119.2 . . ?
C82 C81 H81A 119.2 . . ?
C83 C82 C81 120.0(9) . . ?
C83 C82 H82A 120.0 . . ?
C81 C82 H82A 120.0 . . ?
C82 C83 C84 120.5(8) . . ?
C82 C83 H83A 119.7 . . ?
C84 C83 H83A 119.7 . . ?
C71 C84 C79 120.8(7) . . ?
C71 C84 C83 122.7(6) . . ?
C79 C84 C83 116.5(7) . . ?
C86 C85 C94 119.1(6) . . ?
C86 C85 P7 116.6(5) . . ?
C94 C85 P7 124.2(5) . . ?
C85 C86 C87 123.8(6) . . ?
C85 C86 C91 120.3(7) . . ?
C87 C86 C91 115.9(7) . . ?
C88 C87 C86 123.5(7) . . ?
C88 C87 H87A 118.3 . . ?
C86 C87 H87A 118.3 . . ?
C87 C88 C89 121.0(9) . . ?
C87 C88 H88A 119.5 . . ?
C89 C88 H88A 119.5 . . ?
C90 C89 C88 118.1(8) . . ?
C90 C89 H89A 121.0 . . ?
C88 C89 H89A 121.0 . . ?
C89 C90 C91 123.6(8) . . ?
C89 C90 H90A 118.2 . . ?
C91 C90 H90A 118.2 . . ?
C92 C91 C90 123.0(7) . . ?
C92 C91 C86 119.1(8) . . ?
C90 C91 C86 117.9(9) . . ?
C93 C92 C91 123.1(7) . . ?
C93 C92 H92A 118.5 . . ?
C91 C92 H92A 118.5 . . ?
C92 C93 C98 121.7(8) . . ?
C92 C93 C94 119.5(8) . . ?
C98 C93 C94 118.8(9) . . ?
C95 C94 C85 125.0(6) . . ?
C95 C94 C93 116.2(7) . . ?
C85 C94 C93 118.8(8) . . ?
C96 C95 C94 123.3(8) . . ?
C96 C95 H95A 118.4 . . ?
C94 C95 H95A 118.4 . . ?
C95 C96 C97 118.9(9) . . ?
C95 C96 H96A 120.6 . . ?
C97 C96 H96A 120.6 . . ?
C98 C97 C96 120.7(9) . . ?
C98 C97 H97A 119.7 . . ?
C96 C97 H97A 119.7 . . ?
C97 C98 C93 122.2(8) . . ?
C97 C98 H98A 118.9 . . ?
C93 C98 H98A 118.9 . . ?
C112 C99 C100 119.5(6) . . ?
C112 C99 P8 124.3(6) . . ?
C100 C99 P8 115.8(5) . . ?
C101 C100 C99 124.0(6) . . ?
C101 C100 C105 117.3(7) . . ?
C99 C100 C105 118.6(7) . . ?
C102 C101 C100 122.8(7) . . ?
C102 C101 H10B 118.6 . . ?
C100 C101 H10B 118.6 . . ?
C101 C102 C103 119.1(10) . . ?
C101 C102 H10C 120.5 . . ?
C103 C102 H10C 120.5 . . ?
C104 C103 C102 120.8(9) . . ?
C104 C103 H10D 119.6 . . ?
C102 C103 H10D 119.6 . . ?
C103 C104 C105 121.4(8) . . ?
C103 C104 H10E 119.3 . . ?
C105 C104 H10E 119.3 . . ?
C106 C105 C104 121.0(9) . . ?
C106 C105 C100 120.7(9) . . ?
C104 C105 C100 118.1(9) . . ?
C105 C106 C107 121.0(8) . . ?
C105 C106 H10F 119.5 . . ?
C107 C106 H10F 119.5 . . ?
C106 C107 C108 119.8(10) . . ?
C106 C107 C112 120.6(9) . . ?
C108 C107 C112 119.5(12) . . ?
C109 C108 C107 121.2(12) . . ?
C109 C108 H10G 119.4 . . ?
C107 C108 H10G 119.4 . . ?
C108 C109 C110 120.6(11) . . ?
C108 C109 H10H 119.7 . . ?
C110 C109 H10H 119.7 . . ?
C111 C110 C109 119.9(14) . . ?
C111 C110 H11H 120.0 . . ?
C109 C110 H11H 120.0 . . ?
C110 C111 C112 122.1(10) . . ?
C110 C111 H11I 119.0 . . ?
C112 C111 H11I 119.0 . . ?
C111 C112 C99 124.3(7) . . ?
C111 C112 C107 116.4(8) . . ?
C99 C112 C107 119.3(9) . . ?
O29 C113 N1 125.1(9) . . ?
O29 C113 H11J 117.4 . . ?
N1 C113 H11J 117.4 . . ?
N1 C114 H11K 109.5 . . ?
N1 C114 H11L 109.5 . . ?
H11K C114 H11L 109.5 . . ?
N1 C114 H11M 109.5 . . ?
H11K C114 H11M 109.5 . . ?
H11L C114 H11M 109.5 . . ?
N1 C115 H11N 109.5 . . ?
N1 C115 H11O 109.5 . . ?
H11N C115 H11O 109.5 . . ?
N1 C115 H11P 109.5 . . ?
H11N C115 H11P 109.5 . . ?
H11O C115 H11P 109.5 . . ?
O31 C119 N3 125.2(9) . . ?
O31 C119 H11Q 117.4 . . ?
N3 C119 H11Q 117.4 . . ?
N3 C120 H12H 109.5 . . ?
N3 C120 H12I 109.5 . . ?
H12H C120 H12I 109.5 . . ?
N3 C120 H12J 109.5 . . ?
H12H C120 H12J 109.5 . . ?
H12I C120 H12J 109.5 . . ?
N3 C121 H12K 109.5 . . ?
N3 C121 H12L 109.5 . . ?
H12K C121 H12L 109.5 . . ?
N3 C121 H12M 109.5 . . ?
H12K C121 H12M 109.5 . . ?
H12L C121 H12M 109.5 . . ?
O33 C125 N5 123.9(8) . . ?
O33 C125 H12N 118.1 . . ?
N5 C125 H12N 118.1 . . ?
N5 C126 H12O 109.5 . . ?
N5 C126 H12P 109.5 . . ?
H12O C126 H12P 109.5 . . ?
N5 C126 H12Q 109.5 . . ?
H12O C126 H12Q 109.5 . . ?
H12P C126 H12Q 109.5 . . ?
N5 C127 H12R 109.5 . . ?
N5 C127 H12S 109.5 . . ?
H12R C127 H12S 109.5 . . ?
N5 C127 H12T 109.5 . . ?
H12R C127 H12T 109.5 . . ?
H12S C127 H12T 109.5 . . ?
O34 C128 N6 124.2(7) . . ?
O34 C128 H12U 117.9 . . ?
N6 C128 H12U 117.9 . . ?
N6 C129 H12V 109.5 . . ?
N6 C129 H12W 109.5 . . ?
H12V C129 H12W 109.5 . . ?
N6 C129 H12X 109.5 . . ?
H12V C129 H12X 109.5 . . ?
H12W C129 H12X 109.5 . . ?
N6 C130 H13N 109.5 . . ?
N6 C130 H13O 109.5 . . ?
H13N C130 H13O 109.5 . . ?
N6 C130 H13P 109.5 . . ?
H13N C130 H13P 109.5 . . ?
H13O C130 H13P 109.5 . . ?

loop_
_geom_bond_atom_site_label_1
_geom_bond_atom_site_label_2
_geom_bond_distance
_geom_bond_site_symmetry_2
_geom_bond_publ_flag
Nd1 O1 2.327(4) . ?
Nd1 O4 2.348(5) . ?
Nd1 O22 2.372(4) . ?
Nd1 O19 2.393(5) . ?
Nd1 O29 2.465(5) . ?
Nd1 O28 2.532(4) . ?
Nd1 O25 2.579(4) . ?
Nd2 O7 2.307(5) . ?
Nd2 O2 2.336(4) . ?
Nd2 O10 2.351(5) . ?
Nd2 O5 2.362(4) . ?
Nd2 O30' 2.376(8) . ?
Nd2 O30 2.394(8) . ?
Nd2 O25 2.444(4) . ?
Nd3 O13 2.321(4) . ?
Nd3 O11 2.338(4) . ?
Nd3 O8 2.358(5) . ?
Nd3 O16 2.402(5) . ?
Nd3 O31 2.477(5) . ?
Nd3 O27 2.537(4) . ?
Nd3 O26 2.582(4) . ?
Nd4 O17 2.293(5) . ?
Nd4 O14 2.312(4) . ?
Nd4 O20 2.341(5) . ?
Nd4 O23 2.369(5) . ?
Nd4 O32 2.383(7) . ?
Nd4 O32' 2.392(9) . ?
Nd4 O28 2.414(4) . ?
Nd5 O15 2.319(5) . ?
Nd5 O21 2.326(5) . ?
Nd5 O3 2.333(4) . ?
Nd5 O9 2.362(5) . ?
Nd5 O33 2.415(5) . ?
Nd5 O26 2.481(4) . ?
Nd6 O6 2.301(5) . ?
Nd6 O24 2.342(4) . ?
Nd6 O12 2.353(4) . ?
Nd6 O18 2.357(4) . ?
Nd6 O34 2.374(4) . ?
Nd6 O27 2.415(4) . ?
P1 O2 1.520(5) . ?
P1 O3 1.529(4) . ?
P1 O1 1.542(4) . ?
P1 C1 1.853(6) . ?
P2 O4 1.522(5) . ?
P2 O6 1.530(5) . ?
P2 O5 1.534(5) . ?
P2 C15 1.853(6) . ?
P3 O7 1.525(5) . ?
P3 O9 1.525(5) . ?
P3 O8 1.532(5) . ?
P3 C29 1.852(6) . ?
P4 O11 1.510(4) . ?
P4 O10 1.520(5) . ?
P4 O12 1.546(4) . ?
P4 C43 1.831(6) . ?
P5 O15 1.519(5) . ?
P5 O13 1.525(5) . ?
P5 O14 1.551(5) . ?
P5 C57 1.835(6) . ?
P6 O18 1.518(4) . ?
P6 O16 1.522(5) . ?
P6 O17 1.528(5) . ?
P6 C71 1.836(7) . ?
P7 O20 1.519(5) . ?
P7 O19 1.523(5) . ?
P7 O21 1.535(5) . ?
P7 C85 1.833(6) . ?
P8 O22 1.518(5) . ?
P8 O24 1.518(5) . ?
P8 O23 1.525(5) . ?
P8 C99 1.850(6) . ?
P9 O26 1.528(4) . ?
P9 O25 1.532(4) . ?
P9 O27 1.538(4) . ?
P9 O28 1.544(4) . ?
O29 C113 1.222(10) . ?
O30 C116 1.196(12) . ?
C116 N2 1.341(12) . ?
C116 H11R 0.9723 . ?
N2 C117 1.428(10) . ?
N2 C118 1.442(10) . ?
C117 H11A 0.9800 . ?
C117 H11B 0.9800 . ?
C117 H11C 0.9800 . ?
C118 H11D 0.9800 . ?
C118 H11E 0.9800 . ?
C118 H11F 0.9800 . ?
O30' C131 1.191(13) . ?
C131 N2' 1.332(13) . ?
C131 H13Q 0.9711 . ?
N2' C132 1.434(11) . ?
N2' C133 1.438(11) . ?
C132 H13A 0.9800 . ?
C132 H13B 0.9800 . ?
C132 H13C 0.9800 . ?
C133 H13D 0.9800 . ?
C133 H13E 0.9800 . ?
C133 H13F 0.9800 . ?
O31 C119 1.224(10) . ?
O32 C122 1.215(13) . ?
C122 N4 1.261(15) . ?
C122 H12Y 0.9715 . ?
N4 C123 1.469(12) . ?
N4 C124 1.484(12) . ?
C123 H12A 0.9800 . ?
C123 H12B 0.9800 . ?
C123 H12C 0.9800 . ?
C124 H12D 0.9800 . ?
C124 H12E 0.9800 . ?
C124 H12F 0.9800 . ?
O32' C134 1.212(15) . ?
C134 N4' 1.266(16) . ?
C134 H13R 0.9715 . ?
N4' C136 1.477(13) . ?
N4' C135 1.479(12) . ?
C135 H13G 0.9800 . ?
C135 H13H 0.9800 . ?
C135 H13I 0.9800 . ?
C136 H13J 0.9800 . ?
C136 H13K 0.9800 . ?
C136 H13L 0.9800 . ?
O33 C125 1.232(10) . ?
O34 C128 1.227(8) . ?
N1 C113 1.335(12) . ?
N1 C115 1.420(12) . ?
N1 C114 1.478(16) . ?
N3 C119 1.322(11) . ?
N3 C121 1.433(11) . ?
N3 C120 1.516(15) . ?
N5 C125 1.306(9) . ?
N5 C127 1.455(11) . ?
N5 C126 1.473(10) . ?
N6 C128 1.333(9) . ?
N6 C129 1.455(9) . ?
N6 C130 1.471(11) . ?
C1 C14 1.413(9) . ?
C1 C2 1.415(9) . ?
C2 C3 1.439(12) . ?
C2 C7 1.466(10) . ?
C3 C4 1.344(12) . ?
C3 H3A 0.9500 . ?
C4 C5 1.439(14) . ?
C4 H4A 0.9500 . ?
C5 C6 1.317(14) . ?
C5 H5A 0.9500 . ?
C6 C7 1.407(11) . ?
C6 H6A 0.9500 . ?
C7 C8 1.362(12) . ?
C8 C9 1.375(11) . ?
C8 H8A 0.9500 . ?
C9 C10 1.422(11) . ?
C9 C14 1.457(9) . ?
C10 C11 1.342(12) . ?
C10 H10A 0.9500 . ?
C11 C12 1.430(11) . ?
C11 H11G 0.9500 . ?
C12 C13 1.385(10) . ?
C12 H12G 0.9500 . ?
C13 C14 1.435(10) . ?
C13 H13M 0.9500 . ?
C15 C16 1.423(10) . ?
C15 C28 1.427(10) . ?
C16 C17 1.430(11) . ?
C16 C21 1.466(9) . ?
C17 C18 1.385(11) . ?
C17 H17A 0.9500 . ?
C18 C19 1.428(13) . ?
C18 H18A 0.9500 . ?
C19 C20 1.364(15) . ?
C19 H19A 0.9500 . ?
C20 C21 1.423(11) . ?
C20 H20A 0.9500 . ?
C21 C22 1.380(12) . ?
C22 C23 1.391(12) . ?
C22 H22A 0.9500 . ?
C23 C24 1.434(12) . ?
C23 C28 1.461(9) . ?
C24 C25 1.339(15) . ?
C24 H24A 0.9500 . ?
C25 C26 1.429(13) . ?
C25 H25A 0.9500 . ?
C26 C27 1.371(11) . ?
C26 H26A 0.9500 . ?
C27 C28 1.431(11) . ?
C27 H27A 0.9500 . ?
C29 C30 1.436(10) . ?
C29 C42 1.438(10) . ?
C30 C31 1.410(11) . ?
C30 C35 1.457(9) . ?
C31 C32 1.393(11) . ?
C31 H31A 0.9500 . ?
C32 C33 1.435(12) . ?
C32 H32A 0.9500 . ?
C33 C34 1.333(14) . ?
C33 H33A 0.9500 . ?
C34 C35 1.454(12) . ?
C34 H34A 0.9500 . ?
C35 C36 1.387(12) . ?
C36 C37 1.390(12) . ?
C36 H36A 0.9500 . ?
C37 C38 1.399(12) . ?
C37 C42 1.456(10) . ?
C38 C39 1.361(14) . ?
C38 H38A 0.9500 . ?
C39 C40 1.417(12) . ?
C39 H39A 0.9500 . ?
C40 C41 1.372(11) . ?
C40 H40A 0.9500 . ?
C41 C42 1.437(11) . ?
C41 H41A 0.9500 . ?
C43 C56 1.422(8) . ?
C43 C44 1.427(9) . ?
C44 C45 1.448(10) . ?
C44 C49 1.459(10) . ?
C45 C46 1.376(10) . ?
C45 H45A 0.9500 . ?
C46 C47 1.435(14) . ?
C46 H46A 0.9500 . ?
C47 C48 1.334(13) . ?
C47 H47A 0.9500 . ?
C48 C49 1.430(11) . ?
C48 H48A 0.9500 . ?
C49 C50 1.419(12) . ?
C50 C51 1.388(12) . ?
C50 H50A 0.9500 . ?
C51 C52 1.424(12) . ?
C51 C56 1.433(10) . ?
C52 C53 1.340(14) . ?
C52 H52A 0.9500 . ?
C53 C54 1.418(15) . ?
C53 H53A 0.9500 . ?
C54 C55 1.364(11) . ?
C54 H54A 0.9500 . ?
C55 C56 1.455(11) . ?
C55 H55A 0.9500 . ?
C57 C58 1.410(9) . ?
C57 C70 1.430(10) . ?
C58 C63 1.450(9) . ?
C58 C59 1.453(11) . ?
C59 C60 1.347(11) . ?
C59 H59A 0.9500 . ?
C60 C61 1.399(14) . ?
C60 H60A 0.9500 . ?
C61 C62 1.374(14) . ?
C61 H61A 0.9500 . ?
C62 C63 1.425(11) . ?
C62 H62A 0.9500 . ?
C63 C64 1.362(12) . ?
C64 C65 1.385(11) . ?
C64 H64A 0.9500 . ?
C65 C66 1.428(12) . ?
C65 C70 1.447(8) . ?
C66 C67 1.351(12) . ?
C66 H66A 0.9500 . ?
C67 C68 1.408(11) . ?
C67 H67A 0.9500 . ?
C68 C69 1.357(11) . ?
C68 H68A 0.9500 . ?
C69 C70 1.442(10) . ?
C69 H69A 0.9500 . ?
C71 C72 1.418(10) . ?
C71 C84 1.447(9) . ?
C72 C77 1.449(9) . ?
C72 C73 1.454(10) . ?
C73 C74 1.383(10) . ?
C73 H73A 0.9500 . ?
C74 C75 1.422(12) . ?
C74 H74A 0.9500 . ?
C75 C76 1.340(13) . ?
C75 H75A 0.9500 . ?
C76 C77 1.461(12) . ?
C76 H76A 0.9500 . ?
C77 C78 1.385(12) . ?
C78 C79 1.410(12) . ?
C78 H78A 0.9500 . ?
C79 C80 1.430(12) . ?
C79 C84 1.449(10) . ?
C80 C81 1.331(15) . ?
C80 H80A 0.9500 . ?
C81 C82 1.447(15) . ?
C81 H81A 0.9500 . ?
C82 C83 1.389(10) . ?
C82 H82A 0.9500 . ?
C83 C84 1.455(11) . ?
C83 H83A 0.9500 . ?
C85 C86 1.414(10) . ?
C85 C94 1.434(11) . ?
C86 C87 1.448(11) . ?
C86 C91 1.454(9) . ?
C87 C88 1.355(10) . ?
C87 H87A 0.9500 . ?
C88 C89 1.425(11) . ?
C88 H88A 0.9500 . ?
C89 C90 1.363(14) . ?
C89 H89A 0.9500 . ?
C90 C91 1.448(13) . ?
C90 H90A 0.9500 . ?
C91 C92 1.374(13) . ?
C92 C93 1.370(13) . ?
C92 H92A 0.9500 . ?
C93 C98 1.448(12) . ?
C93 C94 1.467(9) . ?
C94 C95 1.410(12) . ?
C95 C96 1.396(11) . ?
C95 H95A 0.9500 . ?
C96 C97 1.435(12) . ?
C96 H96A 0.9500 . ?
C97 C98 1.322(15) . ?
C97 H97A 0.9500 . ?
C98 H98A 0.9500 . ?
C99 C112 1.425(10) . ?
C99 C100 1.438(10) . ?
C100 C101 1.403(11) . ?
C100 C105 1.467(9) . ?
C101 C102 1.365(11) . ?
C101 H10B 0.9500 . ?
C102 C103 1.439(13) . ?
C102 H10C 0.9500 . ?
C103 C104 1.337(16) . ?
C103 H10D 0.9500 . ?
C104 C105 1.433(15) . ?
C104 H10E 0.9500 . ?
C105 C106 1.371(15) . ?
C106 C107 1.395(16) . ?
C106 H10F 0.9500 . ?
C107 C108 1.433(16) . ?
C107 C112 1.451(11) . ?
C108 C109 1.31(2) . ?
C108 H10G 0.9500 . ?
C109 C110 1.417(19) . ?
C109 H10H 0.9500 . ?
C110 C111 1.381(12) . ?
C110 H11H 0.9500 . ?
C111 C112 1.388(14) . ?
C111 H11I 0.9500 . ?
C113 H11J 0.9500 . ?
C114 H11K 0.9800 . ?
C114 H11L 0.9800 . ?
C114 H11M 0.9800 . ?
C115 H11N 0.9800 . ?
C115 H11O 0.9800 . ?
C115 H11P 0.9800 . ?
C119 H11Q 0.9500 . ?
C120 H12H 0.9800 . ?
C120 H12I 0.9800 . ?
C120 H12J 0.9800 . ?
C121 H12K 0.9800 . ?
C121 H12L 0.9800 . ?
C121 H12M 0.9800 . ?
C125 H12N 0.9500 . ?
C126 H12O 0.9800 . ?
C126 H12P 0.9800 . ?
C126 H12Q 0.9800 . ?
C127 H12R 0.9800 . ?
C127 H12S 0.9800 . ?
C127 H12T 0.9800 . ?
C128 H12U 0.9500 . ?
C129 H12V 0.9800 . ?
C129 H12W 0.9800 . ?
C129 H12X 0.9800 . ?
C130 H13N 0.9800 . ?
C130 H13O 0.9800 . ?
C130 H13P 0.9800 . ?

loop_
_platon_squeeze_void_nr
_platon_squeeze_void_average_x
_platon_squeeze_void_average_y
_platon_squeeze_void_average_z
_platon_squeeze_void_volume
_platon_squeeze_void_count_electrons
_platon_squeeze_void_content
1 0.000 0.500 0.500 348 94 ' '
2 0.500 1.000 1.000 405 105 ' '
